data_4122937
loop_
_publ_author_name
'Go\'nka, El\.zbieta'
'Chmielewski, Piotr J.'
'Lis, Tadeusz'
'St\;epie\'n, Marcin'

_publ_section_title
;
 Expanded Hexapyrrolohexaazacoronenes. Near-Infrared Absorbing
 Chromophores with Interrupted Peripheral Conjugation.
;
_journal_name_full 'Journal of the American Chemical Society'
_journal_page_first 141110133001000
_journal_paper_doi 10.1021/ja508963v
_journal_year 2014
_chemical_formula_moiety 'C157 H161 N7 O14'
_chemical_formula_sum 'C157 H161 N7 O14'
_chemical_formula_weight 2369.92
_chemical_name_systematic
;
 ?
;
_space_group_crystal_system triclinic
_space_group_IT_number 2
_space_group_name_Hall '-P 1'
_space_group_name_H-M_alt 'P -1'
_symmetry_space_group_name_Hall '-P 1'
_symmetry_space_group_name_H-M 'P -1'
_atom_sites_solution_hydrogens mixed
_audit_creation_method SHELXL-2013
_cell_angle_alpha 90.33(5)
_cell_angle_beta 108.89(5)
_cell_angle_gamma 117.02(5)
_cell_formula_units_Z 2
_cell_length_a 18.804(8)
_cell_length_b 20.072(9)
_cell_length_c 20.265(9)
_cell_measurement_reflns_used 3055
_cell_measurement_temperature 100(2)
_cell_measurement_theta_max 60
_cell_measurement_theta_min 2
_cell_volume 6340(6)
_computing_cell_refinement 'CrysAlis PRO (Agilent, 2011)'
_computing_data_collection 'CrysAlis PRO (Agilent, 2011)'
_computing_data_reduction 'CrysAlis PRO (Agilent, 2011)'
_computing_structure_refinement 'SHELXL-2013 (Sheldrick, 2013)'
_computing_structure_solution 'SHELXS-97 (Sheldrick, 1990)'
_diffrn_ambient_temperature 100(2)
_diffrn_measured_fraction_theta_full 0.967
_diffrn_measured_fraction_theta_max 0.917
_diffrn_measurement_device_type 'Xcalibur PX with Onyx CCD detector'
_diffrn_measurement_method w/
_diffrn_radiation_monochromator graphite
_diffrn_radiation_source 'fine-focus sealed tube'
_diffrn_radiation_type CuK\a
_diffrn_radiation_wavelength 1.5418
_diffrn_reflns_av_R_equivalents 0.1283
_diffrn_reflns_av_unetI/netI 0.2857
_diffrn_reflns_Laue_measured_fraction_full 0.967
_diffrn_reflns_Laue_measured_fraction_max 0.917
_diffrn_reflns_limit_h_max 22
_diffrn_reflns_limit_h_min -23
_diffrn_reflns_limit_k_max 25
_diffrn_reflns_limit_k_min -20
_diffrn_reflns_limit_l_max 25
_diffrn_reflns_limit_l_min -23
_diffrn_reflns_number 58348
_diffrn_reflns_point_group_measured_fraction_full 0.967
_diffrn_reflns_point_group_measured_fraction_max 0.917
_diffrn_reflns_theta_full 68.000
_diffrn_reflns_theta_max 79.203
_diffrn_reflns_theta_min 2.343
_exptl_absorpt_coefficient_mu 0.621
_exptl_absorpt_correction_T_max 0.975
_exptl_absorpt_correction_T_min 0.876
_exptl_absorpt_correction_type analytical
_exptl_absorpt_process_details
;
CrysAlis RED, Oxford Diffraction Ltd.,
Version 1.171.32.5
Analytical numeric absorption correction using a
multifaceted crystal model based on expressions
derived by R.C. Clark & J.S. Reid.
(Clark, R. C. & Reid, J. S. (1995). Acta Cryst. A51, 887-897)
;
_exptl_crystal_colour light-gold
_exptl_crystal_density_diffrn 1.241
_exptl_crystal_description PLATE
_exptl_crystal_F_000 2528
_exptl_crystal_size_max 0.280
_exptl_crystal_size_mid 0.150
_exptl_crystal_size_min 0.040
_refine_diff_density_max 0.47
_refine_diff_density_min -0.34
_refine_diff_density_rms 0.062
_refine_ls_extinction_method none
_refine_ls_goodness_of_fit_ref 1.066
_refine_ls_hydrogen_treatment constr
_refine_ls_matrix_type full
_refine_ls_number_parameters 1380
_refine_ls_number_reflns 25217
_refine_ls_number_restraints 37
_refine_ls_restrained_S_all 1.083
_refine_ls_R_factor_all 0.3380
_refine_ls_R_factor_gt 0.1189
_refine_ls_shift/su_max 0.010
_refine_ls_shift/su_mean 0.000
_refine_ls_structure_factor_coef Fsqd
_refine_ls_weighting_details
;
 w=1/[\s^2^(Fo^2^)+(0.0220P)^2^]
 where P=(Fo^2^+2Fc^2^)/3
;
_refine_ls_weighting_scheme calc
_refine_ls_wR_factor_gt 0.1710
_refine_ls_wR_factor_ref 0.1985
_reflns_Friedel_coverage 0.000
_reflns_number_gt 4257
_reflns_number_total 25217
_reflns_threshold_expression 'I > 2\s(I)'
_cod_data_source_file ja508963v_si_002.cif
_cod_data_source_block GONK12BA
_cod_database_code 4122937
_shelx_space_group_comment
;
The symmetry employed for this shelxl refinement is uniquely defined
by the following loop, which should always be used as a source of
symmetry information in preference to the above space-group names.
They are only intended as comments.
;
_shelx_estimated_absorpt_t_min 0.845
_shelx_estimated_absorpt_t_max 0.976
_shelxl_version_number 2013-2

loop_
_space_group_symop_operation_xyz
'x, y, z'
'-x, -y, -z'

loop_
_atom_site_label
_atom_site_type_symbol
_atom_site_fract_x
_atom_site_fract_y
_atom_site_fract_z
_atom_site_U_iso_or_equiv
_atom_site_adp_type
_atom_site_occupancy
_atom_site_site_symmetry_order
_atom_site_calc_flag
_atom_site_refinement_flags_posn
_atom_site_refinement_flags_adp
_atom_site_refinement_flags_occupancy
_atom_site_disorder_assembly
_atom_site_disorder_group
C1 C 0.1481(6) 0.3142(4) 0.3800(5) 0.065(3) Uani 1 1 d . . . . .
C2 C 0.2102(5) 0.3641(5) 0.4434(5) 0.057(2) Uani 1 1 d . . . . .
C3 C 0.2074(6) 0.4311(5) 0.4608(5) 0.063(2) Uani 1 1 d . . . . .
C4 C 0.1451(5) 0.4442(5) 0.4209(4) 0.052(2) Uani 1 1 d . . . . .
C5 C 0.0845(5) 0.3959(5) 0.3592(5) 0.062(3) Uani 1 1 d . . . . .
C6 C 0.0836(5) 0.3279(4) 0.3380(4) 0.053(2) Uani 1 1 d . . . . .
N1 N 0.1636(5) 0.2507(4) 0.3700(4) 0.064(2) Uani 1 1 d . . . . .
N2 N 0.2805(4) 0.3591(4) 0.4833(4) 0.0568(19) Uani 1 1 d . . . . .
N3 N 0.2692(4) 0.4829(4) 0.5226(4) 0.061(2) Uani 1 1 d . . . . .
N4 N 0.1406(5) 0.5083(4) 0.4411(4) 0.067(2) Uani 1 1 d . . . . .
N5 N 0.0310(4) 0.4185(4) 0.3139(4) 0.064(2) Uani 1 1 d . . . . .
N6 N 0.0191(4) 0.2854(4) 0.2715(4) 0.0561(18) Uani 1 1 d . . . . .
C7 C 0.1101(6) 0.1877(5) 0.3167(5) 0.069(3) Uani 1 1 d . . . . .
C8 C 0.1551(6) 0.1487(5) 0.3164(5) 0.069(3) Uani 1 1 d . . . . .
C9 C 0.2372(6) 0.1891(5) 0.3685(5) 0.070(3) Uani 1 1 d . . . . .
C10 C 0.2439(5) 0.2521(5) 0.4015(5) 0.064(3) Uani 1 1 d . . . . .
C11 C 0.3084(6) 0.3100(5) 0.4627(5) 0.064(3) Uani 1 1 d . . . . .
C12 C 0.3899(6) 0.3323(5) 0.5121(5) 0.068(3) Uani 1 1 d . . . . .
C13 C 0.4113(6) 0.3937(5) 0.5582(5) 0.071(3) Uani 1 1 d . . . . .
C14 C 0.3459(6) 0.4097(5) 0.5449(5) 0.062(2) Uani 1 1 d . . . . .
C15 C 0.3306(6) 0.4696(5) 0.5701(5) 0.074(3) Uani 1 1 d . . . . .
C16 C 0.3671(5) 0.5221(5) 0.6329(5) 0.066(3) Uani 1 1 d . . . . .
C17 C 0.3260(6) 0.5699(5) 0.6218(5) 0.068(3) Uani 1 1 d . . . . .
C18 C 0.2641(5) 0.5422(5) 0.5535(5) 0.067(3) Uani 1 1 d . . . . .
C19 C 0.1956(5) 0.5570(5) 0.5079(5) 0.065(3) Uani 1 1 d . . . . .
C20 C 0.1594(5) 0.6044(5) 0.5134(5) 0.065(3) Uani 1 1 d . . . . .
C21 C 0.0857(6) 0.5823(4) 0.4511(5) 0.067(3) Uani 1 1 d . . . . .
C22 C 0.0768(5) 0.5250(5) 0.4038(5) 0.070(3) Uani 1 1 d . . . . .
C23 C 0.0240(5) 0.4824(4) 0.3317(5) 0.058(2) Uani 1 1 d . . . . .
C24 C -0.0294(5) 0.4905(5) 0.2688(5) 0.067(3) Uani 1 1 d . . . . .
C25 C -0.0571(5) 0.4301(4) 0.2145(4) 0.057(2) Uani 1 1 d . . . . .
C26 C -0.0218(5) 0.3827(4) 0.2423(5) 0.065(3) Uani 1 1 d . . . . .
C27 C -0.0187(5) 0.3176(4) 0.2200(5) 0.058(2) Uani 1 1 d . . . . .
C28 C -0.0615(6) 0.2665(5) 0.1564(5) 0.084(3) Uani 1 1 d . . . . .
C29 C -0.0504(6) 0.2009(5) 0.1725(5) 0.073(3) Uani 1 1 d . . . . .
C30 C -0.0041(6) 0.2139(5) 0.2394(5) 0.075(3) Uani 1 1 d . . . . .
C31 C 0.0192(7) 0.1605(5) 0.2843(5) 0.089(3) Uani 1 1 d . . . . .
H31 H -0.0035 0.1131 0.2500 0.107 Uiso 1 1 calc R U . . .
C32 C -0.0294(6) 0.1344(4) 0.3379(5) 0.072(3) Uani 1 1 d . . . . .
C33 C -0.0969(6) 0.1465(5) 0.3337(5) 0.078(3) Uani 1 1 d . . . . .
H33 H -0.1170 0.1698 0.2969 0.094 Uiso 1 1 calc R U . . .
C34 C -0.1359(6) 0.1245(5) 0.3834(5) 0.079(3) Uani 1 1 d . . . . .
H34 H -0.1814 0.1340 0.3824 0.094 Uiso 1 1 calc R U . . .
C35 C -0.1051(6) 0.0875(5) 0.4359(5) 0.081(3) Uani 1 1 d . . . . .
C36 C -0.0398(6) 0.0728(5) 0.4380(5) 0.104(4) Uani 1 1 d . . . . .
H36 H -0.0213 0.0473 0.4733 0.124 Uiso 1 1 calc R U . . .
C37 C -0.0008(6) 0.0956(5) 0.3881(5) 0.085(3) Uani 1 1 d . . . . .
H37 H 0.0437 0.0851 0.3882 0.102 Uiso 1 1 calc R U . . .
N7 N -0.1464(6) 0.0643(5) 0.4897(5) 0.092(3) Uani 1 1 d . . . . .
O1 O -0.2029(5) 0.0779(5) 0.4878(5) 0.146(4) Uani 1 1 d . . . . .
O2 O -0.1130(4) 0.0361(4) 0.5371(4) 0.123(3) Uani 1 1 d . . . . .
C1A C 0.1177(8) 0.0767(6) 0.2672(6) 0.097(4) Uani 1 1 d . . . . .
C2A C 0.0738(8) 0.0662(6) 0.1941(7) 0.126(5) Uani 1 1 d . . . . .
H2A H 0.0680 0.1078 0.1760 0.151 Uiso 1 1 calc R U . . .
C3A C 0.0381(10) -0.0007(7) 0.1460(7) 0.192(7) Uani 1 1 d . . . . .
H3A H 0.0072 -0.0069 0.0969 0.231 Uiso 1 1 calc R U . . .
C4A C 0.0527(7) -0.0605(5) 0.1784(6) 0.094(4) Uani 1 1 d . . . . .
C5A C 0.0875(7) -0.0546(6) 0.2473(6) 0.109(4) Uani 1 1 d . . . . .
H5A H 0.0915 -0.0967 0.2658 0.131 Uiso 1 1 calc R U . . .
C6A C 0.1189(7) 0.0128(6) 0.2940(5) 0.111(4) Uani 1 1 d . . . . .
H6A H 0.1409 0.0151 0.3438 0.134 Uiso 1 1 calc R U . . .
O1A O 0.0208(7) -0.1235(5) 0.1237(5) 0.197(3) Uani 1 1 d . . . . .
C7A C 0.0284(9) -0.1857(7) 0.1452(7) 0.197(3) Uani 1 1 d . . . . .
H7A1 H -0.0061 -0.2068 0.1753 0.236 Uiso 1 1 calc R U . . .
H7A2 H 0.0891 -0.1683 0.1751 0.236 Uiso 1 1 calc R U . . .
C8A C -0.0007(8) -0.2511(7) 0.0836(7) 0.197(3) Uani 1 1 d . . . . .
H8A1 H 0.0149 -0.2295 0.0435 0.236 Uiso 1 1 calc R U . . .
H8A2 H 0.0276 -0.2823 0.1005 0.236 Uiso 1 1 calc R U . . .
C9A C -0.0940(8) -0.2977(7) 0.0612(7) 0.197(3) Uani 1 1 d . . . . .
H9A1 H -0.1234 -0.2693 0.0376 0.236 Uiso 1 1 calc R U . . .
H9A2 H -0.1109 -0.3146 0.1021 0.236 Uiso 1 1 calc R U . . .
C10A C -0.1159(10) -0.3679(9) 0.0072(8) 0.335(10) Uiso 1 1 d . . . . .
H10A H -0.1782 -0.4011 -0.0129 0.502 Uiso 1 1 calc R U . . .
H10B H -0.0882 -0.3964 0.0322 0.502 Uiso 1 1 calc R U . . .
H10C H -0.0949 -0.3495 -0.0310 0.502 Uiso 1 1 calc R U . . .
C1B C 0.2968(10) 0.1545(10) 0.3874(9) 0.086(13) Uiso 0.392(9) 1 d G . P A 7
C2B C 0.3664(11) 0.1885(7) 0.3658(9) 0.076(7) Uiso 0.392(9) 1 d G . P A 7
H2B H 0.3774 0.2335 0.3462 0.091 Uiso 0.392(9) 1 calc R U P A 7
C3B C 0.4198(8) 0.1566(8) 0.3727(9) 0.081(8) Uiso 0.392(9) 1 d G . P A 7
H3B H 0.4674 0.1798 0.3579 0.097 Uiso 0.392(9) 1 calc R U P A 7
C4B C 0.4037(10) 0.0908(9) 0.4014(8) 0.068(7) Uiso 0.392(9) 1 d DG . P A 7
C5B C 0.3342(13) 0.0569(8) 0.4230(8) 0.118(10) Uiso 0.392(9) 1 d G . P A 7
H5B H 0.3232 0.0119 0.4426 0.142 Uiso 0.392(9) 1 calc R U P A 7
C6B C 0.2807(10) 0.0887(11) 0.4160(8) 0.101(9) Uiso 0.392(9) 1 d G . P A 7
H6B H 0.2332 0.0655 0.4308 0.122 Uiso 0.392(9) 1 calc R U P A 7
O1B O 0.4528(11) 0.0542(9) 0.4135(10) 0.096(6) Uiso 0.392(9) 1 d D . P A 7
C7B C 0.5241(16) 0.0896(15) 0.3898(15) 0.107(11) Uiso 0.392(9) 1 d D . P A 7
H7B1 H 0.5604 0.1444 0.4105 0.129 Uiso 0.392(9) 1 calc R U P A 7
H7B2 H 0.5046 0.0829 0.3375 0.129 Uiso 0.392(9) 1 calc R U P A 7
C8B C 0.5729(6) 0.0417(6) 0.4208(6) 0.134(5) Uani 1 1 d D . . . .
H8B1 H 0.6225 0.0925 0.4131 0.160 Uiso 0.392(9) 1 d R U P A .
H8B2 H 0.6137 0.0348 0.4678 0.160 Uiso 0.392(9) 1 d R U P . .
H8B3 H 0.6144 0.0877 0.4094 0.160 Uiso 0.608(9) 1 d R U P . .
H8B4 H 0.6055 0.0301 0.4640 0.160 Uiso 0.608(9) 1 d R U P . .
C9B C 0.5377(7) -0.0196(5) 0.3622(6) 0.123(5) Uani 1 1 d . . . . .
H9B1 H 0.5217 -0.0027 0.3165 0.147 Uiso 1 1 d R U . . .
H9B2 H 0.4849 -0.0614 0.3655 0.147 Uiso 1 1 d R U . . .
C10B C 0.5978(6) -0.0532(5) 0.3624(5) 0.144(5) Uani 1 1 d . . . . .
H10D H 0.5710 -0.0957 0.3230 0.216 Uiso 1 1 d R U . . .
H10E H 0.6132 -0.0704 0.4075 0.216 Uiso 1 1 d R U . . .
H10F H 0.6496 -0.0121 0.3582 0.216 Uiso 1 1 d R U . . .
C1S C 0.3060(5) 0.1674(5) 0.3770(5) 0.070(7) Uani 0.608(9) 1 d G . P A 8
C2S C 0.3351(6) 0.1698(5) 0.3217(5) 0.062(4) Uiso 0.608(9) 1 d G . P A 8
H2S H 0.3157 0.1897 0.2814 0.075 Uiso 0.608(9) 1 calc R U P A 8
C3S C 0.3925(6) 0.1432(5) 0.3253(5) 0.066(4) Uiso 0.608(9) 1 d G . P A 8
H3S H 0.4124 0.1449 0.2875 0.079 Uiso 0.608(9) 1 calc R U P A 8
C4S C 0.4209(5) 0.1141(5) 0.3843(5) 0.068(4) Uiso 0.608(9) 1 d DG . P A 8
C5S C 0.3918(7) 0.1116(6) 0.4396(4) 0.083(5) Uiso 0.608(9) 1 d G . P A 8
H5S H 0.4111 0.0917 0.4799 0.100 Uiso 0.608(9) 1 calc R U P A 8
C6S C 0.3343(7) 0.1382(6) 0.4360(4) 0.092(5) Uiso 0.608(9) 1 d G . P A 8
H6S H 0.3144 0.1366 0.4738 0.111 Uiso 0.608(9) 1 calc R U P A 8
O1S O 0.4792(8) 0.0889(7) 0.3800(6) 0.096(4) Uiso 0.608(9) 1 d D . P A 8
C7S C 0.5136(11) 0.0673(9) 0.4440(7) 0.097(6) Uiso 0.608(9) 1 d D . P A 8
H7S1 H 0.4685 0.0247 0.4556 0.117 Uiso 0.608(9) 1 calc R U P A 8
H7S2 H 0.5477 0.1105 0.4844 0.117 Uiso 0.608(9) 1 calc R U P A 8
C1C C 0.4496(6) 0.3033(5) 0.5159(5) 0.080(3) Uani 1 1 d . . . . .
C2C C 0.5041(7) 0.3277(5) 0.4795(5) 0.106(4) Uani 1 1 d . . . . .
H2C H 0.4991 0.3612 0.4476 0.127 Uiso 1 1 calc R U . . .
C3C C 0.5661(6) 0.3061(6) 0.4866(5) 0.113(4) Uani 1 1 d . . . . .
H3C H 0.5975 0.3191 0.4559 0.136 Uiso 1 1 calc R U . . .
C4C C 0.5812(6) 0.2666(5) 0.5373(6) 0.090(4) Uani 1 1 d . . . . .
C5C C 0.5294(7) 0.2420(7) 0.5725(7) 0.172(7) Uani 1 1 d . . . . .
H5C H 0.5348 0.2079 0.6036 0.206 Uiso 1 1 calc R U . . .
C6C C 0.4684(6) 0.2625(6) 0.5673(6) 0.125(5) Uani 1 1 d . . . . .
H6C H 0.4385 0.2488 0.5991 0.150 Uiso 1 1 calc R U . . .
O1C O 0.6461(4) 0.2505(3) 0.5390(4) 0.095(2) Uani 1 1 d . . . . .
C7C C 0.6646(6) 0.2096(6) 0.5919(6) 0.154(5) Uani 1 1 d . . . . .
H7C1 H 0.6140 0.1590 0.5834 0.184 Uiso 1 1 calc R U . . .
H7C2 H 0.6796 0.2373 0.6391 0.184 Uiso 1 1 calc R U . . .
C8C C 0.7407(6) 0.2006(6) 0.5891(5) 0.128(3) Uani 1 1 d . . . . .
H8C1 H 0.7930 0.2510 0.6053 0.154 Uiso 1 1 calc R U . . .
H8C2 H 0.7292 0.1825 0.5394 0.154 Uiso 1 1 calc R U . . .
C9C C 0.7580(7) 0.1432(7) 0.6366(7) 0.128(3) Uani 1 1 d . . . . .
H9C1 H 0.7171 0.0990 0.6303 0.154 Uiso 0.7 1 d . U P . .
H9C2 H 0.8176 0.1533 0.6499 0.154 Uiso 0.7 1 d . U P . .
H9C3 H 0.8216 0.1568 0.6534 0.154 Uiso 0.3 1 d . U P . .
H9C4 H 0.7696 0.1733 0.6940 0.154 Uiso 0.3 1 d . U P . .
C10C C 0.706(3) 0.061(3) 0.619(2) 0.29(3) Uiso 0.3 1 d . . P . .
H10G H 0.7245 0.0355 0.6572 0.441 Uiso 0.3 1 d R U P . .
H10H H 0.7011 0.0382 0.5743 0.441 Uiso 0.3 1 d R U P . .
H10I H 0.6496 0.0547 0.6157 0.441 Uiso 0.3 1 d R U P . .
C11C C 0.7720(12) 0.1689(10) 0.7125(10) 0.248(12) Uiso 0.7 1 d . . P . .
H11A H 0.7850 0.1352 0.7432 0.372 Uiso 0.7 1 d R U P . .
H11B H 0.7182 0.1661 0.7114 0.372 Uiso 0.7 1 d R U P . .
H11C H 0.8188 0.2213 0.7309 0.372 Uiso 0.7 1 d R U P . .
C1D C 0.4963(6) 0.4420(5) 0.6159(5) 0.077(3) Uani 1 1 d . . . . .
C2D C 0.5259(7) 0.4191(5) 0.6809(6) 0.111(4) Uani 1 1 d . . . . .
H2D H 0.4887 0.3706 0.6878 0.133 Uiso 1 1 calc R U . . .
C3D C 0.6048(7) 0.4621(6) 0.7347(5) 0.116(4) Uani 1 1 d . . . . .
H3D H 0.6199 0.4448 0.7780 0.140 Uiso 1 1 calc R U . . .
C4D C 0.6620(7) 0.5325(6) 0.7234(7) 0.116(5) Uani 1 1 d . . . . .
C5D C 0.6352(6) 0.5586(5) 0.6609(5) 0.081(3) Uani 1 1 d . . . . .
H5D H 0.6715 0.6076 0.6544 0.097 Uiso 1 1 calc R U . . .
C6D C 0.5548(6) 0.5123(5) 0.6082(5) 0.086(3) Uani 1 1 d . . . . .
H6D H 0.5394 0.5298 0.5651 0.103 Uiso 1 1 calc R U . . .
O1D O 0.7398(5) 0.5711(4) 0.7811(5) 0.139(2) Uani 1 1 d . . . . .
C7D C 0.8017(7) 0.6446(6) 0.7820(6) 0.139(2) Uani 1 1 d . . . . .
H7D1 H 0.8117 0.6470 0.7368 0.167 Uiso 1 1 calc R U . . .
H7D2 H 0.8566 0.6584 0.8212 0.167 Uiso 1 1 calc R U . . .
C8D C 0.7672(10) 0.7038(7) 0.7929(6) 0.230(6) Uani 1 1 d . . . . .
H8D1 H 0.7923 0.7504 0.7733 0.275 Uiso 1 1 calc R U . . .
H8D2 H 0.7038 0.6798 0.7735 0.275 Uiso 1 1 calc R U . . .
C9D C 0.8032(10) 0.7173(7) 0.8709(6) 0.230(6) Uani 1 1 d . . . . .
H9D1 H 0.8666 0.7429 0.8887 0.275 Uiso 1 1 calc R U . . .
H9D2 H 0.7821 0.6688 0.8886 0.275 Uiso 1 1 calc R U . . .
C10D C 0.7659(9) 0.7787(9) 0.8995(7) 0.307(9) Uiso 1 1 d . . . . .
H10J H 0.7830 0.7873 0.9512 0.460 Uiso 1 1 d R U . . .
H10K H 0.7032 0.7547 0.8774 0.460 Uiso 1 1 d R U . . .
H10L H 0.7916 0.8275 0.8841 0.460 Uiso 1 1 d R U . . .
C1E C 0.4168(6) 0.5159(5) 0.7025(5) 0.072(3) Uani 1 1 d . . . . .
C2E C 0.4980(6) 0.5694(5) 0.7454(5) 0.081(3) Uani 1 1 d . . . . .
H2E H 0.5259 0.6145 0.7285 0.098 Uiso 1 1 calc R U . . .
C3E C 0.5423(6) 0.5615(6) 0.8128(5) 0.102(4) Uani 1 1 d . . . . .
H3E H 0.5976 0.6008 0.8417 0.122 Uiso 1 1 calc R U . . .
C4E C 0.5015(7) 0.4929(7) 0.8358(6) 0.102(4) Uani 1 1 d . . . . .
C5E C 0.4206(6) 0.4353(6) 0.7917(5) 0.103(4) Uani 1 1 d . . . . .
H5E H 0.3952 0.3875 0.8056 0.124 Uiso 1 1 calc R U . . .
C6E C 0.3780(5) 0.4481(5) 0.7279(5) 0.086(3) Uani 1 1 d . . . . .
H6E H 0.3211 0.4103 0.7003 0.103 Uiso 1 1 calc R U . . .
O1E O 0.5392(5) 0.4738(4) 0.8988(4) 0.129(3) Uani 1 1 d . . . . .
C7E C 0.6225(6) 0.5299(6) 0.9460(5) 0.129(5) Uani 1 1 d . . . . .
H7E1 H 0.6212 0.5749 0.9646 0.155 Uiso 1 1 calc R U . . .
H7E2 H 0.6647 0.5465 0.9222 0.155 Uiso 1 1 calc R U . . .
C8E C 0.6445(7) 0.4843(7) 1.0084(6) 0.128(5) Uani 1 1 d . . . . .
H8E1 H 0.6283 0.4323 0.9880 0.154 Uiso 1 1 calc R U . . .
H8E2 H 0.7065 0.5112 1.0375 0.154 Uiso 1 1 calc R U . . .
C9E C 0.5973(9) 0.4817(8) 1.0491(6) 0.160(6) Uani 1 1 d . . . . .
H9E1 H 0.5352 0.4563 1.0202 0.191 Uiso 1 1 calc R U . . .
H9E2 H 0.6152 0.5334 1.0719 0.191 Uiso 1 1 calc R U . . .
C10E C 0.6199(7) 0.4321(6) 1.1080(5) 0.157(5) Uani 1 1 d . . . . .
H10V H 0.5924 0.4300 1.1422 0.235 Uiso 1 1 calc R U . . .
H10W H 0.6821 0.4561 1.1329 0.235 Uiso 1 1 calc R U . . .
H10Z H 0.5986 0.3804 1.0842 0.235 Uiso 1 1 calc R U . . .
C1F C 0.3499(7) 0.6279(6) 0.6779(5) 0.078(3) Uani 1 1 d . . . . .
C2F C 0.4340(7) 0.6905(6) 0.6995(5) 0.095(4) Uani 1 1 d . . . . .
H2F H 0.4704 0.6957 0.6743 0.113 Uiso 1 1 calc R U . . .
C3F C 0.4618(9) 0.7439(8) 0.7584(8) 0.137(7) Uani 1 1 d . . . . .
H3F H 0.5150 0.7894 0.7703 0.164 Uiso 1 1 calc R U . . .
C4F C 0.4148(12) 0.7324(8) 0.7984(7) 0.149(9) Uani 1 1 d . . . . .
C5F C 0.3282(7) 0.6750(6) 0.7745(6) 0.090(3) Uani 1 1 d . . . . .
H5F H 0.2923 0.6737 0.7990 0.108 Uiso 1 1 calc R U . . .
C6F C 0.2962(6) 0.6214(5) 0.7160(5) 0.081(3) Uani 1 1 d . . . . .
H6F H 0.2392 0.5806 0.7010 0.097 Uiso 1 1 calc R U . . .
O1F O 0.4307(6) 0.7806(5) 0.8611(5) 0.171(4) Uani 1 1 d D . . . .
C7F C 0.5149(9) 0.8328(8) 0.8997(8) 0.234(8) Uiso 1 1 d D . . B 11
H7F1 H 0.5215 0.8840 0.9103 0.281 Uiso 0.5 1 d R U P B 11
H7F2 H 0.5526 0.8358 0.8739 0.281 Uiso 0.5 1 d R U P B 11
H7F3 H 0.5236 0.8747 0.9241 0.281 Uiso 0.5 1 d R U P B 11
H7F4 H 0.5572 0.8474 0.8716 0.281 Uiso 0.5 1 d R U P B 11
C8F C 0.537(2) 0.7976(17) 0.9727(13) 0.267(13) Uiso 0.5 1 d D . P B 11
H8F1 H 0.4800 0.7715 0.9767 0.320 Uiso 0.5 1 d R U P B 11
H8F2 H 0.5697 0.8445 1.0091 0.320 Uiso 0.5 1 d R U P B 11
C9F C 0.5799(12) 0.7451(11) 1.0128(10) 0.338(10) Uiso 1 1 d D . . B 11
H9F1 H 0.5978 0.7648 1.0636 0.405 Uiso 0.5 1 d R U P B 11
H9F2 H 0.5282 0.6950 1.0032 0.405 Uiso 0.5 1 d R U P B 11
H9F3 H 0.6013 0.7843 1.0545 0.405 Uiso 0.5 1 d R U P B 11
H9F4 H 0.5260 0.7008 1.0115 0.405 Uiso 0.5 1 d R U P B 11
C8R C 0.567(2) 0.7806(18) 0.9324(15) 0.267(13) Uiso 0.5 1 d . . P C 12
H8R1 H 0.6256 0.8115 0.9323 0.320 Uiso 0.5 1 d R U P C 12
H8R2 H 0.5389 0.7357 0.8945 0.320 Uiso 0.5 1 d R U P C 12
C10F C 0.6506(15) 0.7213(14) 1.0135(13) 0.62(2) Uiso 1 1 d D . . . .
H10P H 0.6511 0.6933 1.0530 0.936 Uiso 1 1 d R U . B .
H10R H 0.7093 0.7515 1.0147 0.936 Uiso 1 1 d R U . . .
H10S H 0.6149 0.6852 0.9685 0.936 Uiso 1 1 d R U . . .
C1G C 0.1894(7) 0.6631(5) 0.5729(5) 0.081(3) Uani 1 1 d . . . . .
C2G C 0.2719(6) 0.7281(5) 0.5961(5) 0.080(3) Uani 1 1 d . . . . .
H2G H 0.3098 0.7344 0.5722 0.096 Uiso 1 1 calc R U . . .
C3G C 0.2980(6) 0.7835(5) 0.6544(5) 0.079(3) Uani 1 1 d . . . . .
H3G H 0.3531 0.8271 0.6690 0.095 Uiso 1 1 calc R U . . .
C4G C 0.2451(7) 0.7752(5) 0.6901(6) 0.083(3) Uani 1 1 d . . . . .
C5G C 0.1636(5) 0.7103(5) 0.6679(5) 0.083(3) Uani 1 1 d . . . . .
H5G H 0.1268 0.7033 0.6932 0.099 Uiso 1 1 calc R U . . .
C6G C 0.1369(5) 0.6573(5) 0.6104(5) 0.073(3) Uani 1 1 d . . . . .
H6G H 0.0808 0.6150 0.5955 0.087 Uiso 1 1 calc R U . . .
O1G O 0.2646(4) 0.8266(3) 0.7462(3) 0.085(2) Uani 1 1 d . . . . .
C7G C 0.3472(6) 0.8904(5) 0.7703(5) 0.113(3) Uani 1 1 d . . . . .
H7G1 H 0.3564 0.9180 0.7309 0.135 Uiso 1 1 calc R U . . .
H7G2 H 0.3912 0.8738 0.7874 0.135 Uiso 1 1 calc R U . . .
C8G C 0.3550(7) 0.9427(6) 0.8306(5) 0.113(3) Uani 1 1 d . . . . .
H8G1 H 0.3132 0.9627 0.8119 0.135 Uiso 0.5 1 d . U P . .
H8G2 H 0.3446 0.9181 0.8700 0.135 Uiso 0.5 1 d . U P . .
H8G3 H 0.3075 0.9536 0.8187 0.135 Uiso 0.5 1 d . U P . .
H8G4 H 0.4109 0.9919 0.8463 0.135 Uiso 0.5 1 d . U P . .
C9G C 0.4512(14) 1.0179(13) 0.8617(12) 0.165(10) Uiso 0.5 1 d . . P D 9
H9G1 H 0.4968 1.0044 0.8851 0.198 Uiso 0.5 1 calc R U P D 9
H9G2 H 0.4649 1.0477 0.8246 0.198 Uiso 0.5 1 calc R U P D 9
C10G C 0.4344(13) 1.0603(12) 0.9173(11) 0.170(10) Uiso 0.5 1 d . . P D 9
H111 H 0.4866 1.1083 0.9422 0.254 Uiso 0.5 1 calc R U P D 9
H112 H 0.4188 1.0279 0.9517 0.254 Uiso 0.5 1 calc R U P D 9
H113 H 0.3876 1.0709 0.8920 0.254 Uiso 0.5 1 calc R U P D 9
C11G C 0.3588(15) 0.8914(13) 0.8986(12) 0.179(11) Uiso 0.5 1 d . . P D 10
H11D H 0.3033 0.8437 0.8833 0.215 Uiso 0.5 1 calc R U P D 10
H11E H 0.4036 0.8769 0.9028 0.215 Uiso 0.5 1 calc R U P D 10
C12G C 0.3775(18) 0.9299(18) 0.9808(16) 0.34(2) Uiso 0.5 1 d . . P D 10
H12A H 0.3741 0.8922 1.0118 0.505 Uiso 0.5 1 calc R U P D 10
H12B H 0.3344 0.9454 0.9785 0.505 Uiso 0.5 1 calc R U P D 10
H12C H 0.4348 0.9744 0.9997 0.505 Uiso 0.5 1 calc R U P D 10
C1H C 0.0278(5) 0.6149(4) 0.4408(5) 0.071(3) Uani 1 1 d . . . . .
C2H C 0.0529(5) 0.6904(4) 0.4627(4) 0.064(2) Uani 1 1 d . . . . .
H2H H 0.1123 0.7252 0.4852 0.076 Uiso 1 1 calc R U . . .
C3H C -0.0053(5) 0.7174(4) 0.4531(4) 0.073(3) Uani 1 1 d . . . . .
H3H H 0.0148 0.7698 0.4682 0.088 Uiso 1 1 calc R U . . .
C4H C -0.0935(6) 0.6677(5) 0.4213(5) 0.072(3) Uani 1 1 d . . . . .
C5H C -0.1222(5) 0.5902(4) 0.3988(4) 0.072(3) Uani 1 1 d . . . . .
H5H H -0.1819 0.5555 0.3778 0.087 Uiso 1 1 calc R U . . .
C6H C -0.0633(5) 0.5648(4) 0.4076(4) 0.068(3) Uani 1 1 d . . . . .
H6H H -0.0834 0.5127 0.3912 0.081 Uiso 1 1 calc R U . . .
O1H O -0.1563(3) 0.6877(3) 0.4085(3) 0.0804(19) Uani 1 1 d . . . . .
C7H C -0.1307(6) 0.7648(4) 0.4325(5) 0.100(4) Uani 1 1 d . . . . .
H7H1 H -0.0876 0.7994 0.4136 0.121 Uiso 1 1 calc R U . . .
H7H2 H -0.1053 0.7772 0.4849 0.121 Uiso 1 1 calc R U . . .
C8H C -0.2113(5) 0.7735(4) 0.4054(5) 0.085(3) Uani 1 1 d . . . . .
H8H1 H -0.2387 0.7574 0.3532 0.102 Uiso 1 1 calc R U . . .
H8H2 H -0.2528 0.7408 0.4266 0.102 Uiso 1 1 calc R U . . .
C9H C -0.1877(6) 0.8548(5) 0.4250(5) 0.116(4) Uani 1 1 d . . . . .
H9H1 H -0.1388 0.8878 0.4111 0.139 Uiso 1 1 calc R U . . .
H9H2 H -0.1690 0.8680 0.4771 0.139 Uiso 1 1 calc R U . . .
C10H C -0.2622(5) 0.8702(5) 0.3894(5) 0.115(4) Uani 1 1 d . . . . .
H105 H -0.2440 0.9239 0.4038 0.173 Uiso 1 1 calc R U . . .
H106 H -0.3104 0.8382 0.4036 0.173 Uiso 1 1 calc R U . . .
H107 H -0.2800 0.8585 0.3377 0.173 Uiso 1 1 calc R U . . .
C1I C -0.0525(6) 0.5507(5) 0.2603(5) 0.081(3) Uani 1 1 d . . . . .
C2I C 0.0138(6) 0.6278(5) 0.2861(5) 0.090(3) Uani 1 1 d . . . . .
H2I H 0.0721 0.6398 0.3086 0.108 Uiso 1 1 calc R U . . .
C3I C -0.0093(6) 0.6859(5) 0.2772(5) 0.086(3) Uani 1 1 d . . . . .
H3I H 0.0341 0.7376 0.2925 0.104 Uiso 1 1 calc R U . . .
C4I C -0.0905(7) 0.6693(6) 0.2481(6) 0.092(4) Uani 1 1 d . . . . .
C5I C -0.1564(6) 0.5961(5) 0.2201(5) 0.088(3) Uani 1 1 d . . . . .
H5I H -0.2142 0.5855 0.1971 0.106 Uiso 1 1 calc R U . . .
C6I C -0.1340(6) 0.5382(5) 0.2272(5) 0.078(3) Uani 1 1 d . . . . .
H6I H -0.1783 0.4873 0.2079 0.093 Uiso 1 1 calc R U . . .
O1I O -0.1027(5) 0.7340(4) 0.2455(4) 0.135(3) Uani 1 1 d . . . . .
C7I C -0.1806(7) 0.7250(6) 0.2150(6) 0.135(3) Uani 1 1 d . . . . .
H7I1 H -0.2126 0.7052 0.2470 0.162 Uiso 1 1 d R U . . .
H7I2 H -0.2080 0.6844 0.1729 0.162 Uiso 1 1 d R U . . .
C8I C -0.1898(10) 0.8035(8) 0.1921(8) 0.248(9) Uiso 1 1 d . . . . .
H8I1 H -0.1591 0.8303 0.1609 0.298 Uiso 1 1 d R U . . .
H8I2 H -0.2495 0.7947 0.1739 0.298 Uiso 1 1 d R U . . .
C9I C -0.1565(11) 0.8362(9) 0.2475(8) 0.285(10) Uiso 1 1 d . . . . .
H9I1 H -0.0978 0.8425 0.2674 0.342 Uiso 1 1 d R U . . .
H9I2 H -0.1904 0.8073 0.2759 0.342 Uiso 1 1 d R U . . .
C10I C -0.1609(9) 0.9252(8) 0.2313(7) 0.292(9) Uiso 1 1 d . . . . .
H108 H -0.1355 0.9575 0.2779 0.438 Uiso 1 1 d R U . . .
H109 H -0.2200 0.9154 0.2078 0.438 Uiso 1 1 d R U . . .
H110 H -0.1273 0.9510 0.2022 0.438 Uiso 1 1 d R U . . .
C1J C -0.1283(5) 0.4107(5) 0.1433(3) 0.071(4) Uiso 0.672(3) 1 d G . P E 1
C2J C -0.1191(5) 0.4634(4) 0.0981(5) 0.069(4) Uiso 0.672(3) 1 d G . P E 1
H2J H -0.0695 0.5121 0.1128 0.082 Uiso 0.672(3) 1 calc R U P E 1
C3J C -0.1825(6) 0.4448(5) 0.0314(4) 0.111(7) Uiso 0.672(3) 1 d G . P E 1
H3J H -0.1762 0.4807 0.0005 0.133 Uiso 0.672(3) 1 calc R U P E 1
C4J C -0.2550(5) 0.3735(6) 0.0099(4) 0.106(5) Uiso 0.672(3) 1 d G . P E 1
C5J C -0.2642(4) 0.3208(4) 0.0550(5) 0.096(5) Uiso 0.672(3) 1 d G . P E 1
H5J H -0.3138 0.2721 0.0403 0.115 Uiso 0.672(3) 1 calc R U P E 1
C6J C -0.2009(6) 0.3394(4) 0.1217(5) 0.074(4) Uiso 0.672(3) 1 d G . P E 1
H6J H -0.2072 0.3035 0.1526 0.089 Uiso 0.672(3) 1 calc R U P E 1
O1J O -0.3046(9) 0.3721(8) -0.0649(7) 0.186(6) Uiso 0.672(3) 1 d . . P E 1
C7J C -0.3673(10) 0.3032(9) -0.0742(8) 0.137(7) Uiso 0.672(3) 1 d D . P E 1
H7J1 H -0.4003 0.3014 -0.0442 0.164 Uiso 0.672(3) 1 d R U P E 1
H7J2 H -0.3477 0.2647 -0.0656 0.164 Uiso 0.672(3) 1 d R U P E 1
C8J C -0.4151(10) 0.3061(8) -0.1560(8) 0.124(6) Uiso 0.672(3) 1 d D . P E 1
H8J1 H -0.4610 0.3154 -0.1521 0.149 Uiso 0.672(3) 1 d R U P E 1
H8J2 H -0.3810 0.3473 -0.1771 0.149 Uiso 0.672(3) 1 d R U P E 1
C9J C -0.4810(16) 0.2275(15) -0.1950(15) 0.42(3) Uiso 0.672(3) 1 d D . P E 1
H9J1 H -0.4698 0.1881 -0.1720 0.500 Uiso 0.672(3) 1 d R U P E 1
H9J2 H -0.4703 0.2319 -0.2399 0.500 Uiso 0.672(3) 1 d R U P E 1
C10J C -0.5666(12) 0.2246(12) -0.2047(13) 0.304(15) Uiso 0.672(3) 1 d D . P E 1
H120 H -0.5636 0.2398 -0.1574 0.457 Uiso 0.672(3) 1 d R U P E 1
H130 H -0.6128 0.1722 -0.2243 0.457 Uiso 0.672(3) 1 d R U P E 1
H140 H -0.5782 0.2586 -0.2358 0.457 Uiso 0.672(3) 1 d R U P E 1
C1M C -0.0827(12) 0.4257(8) 0.1378(6) 0.059(7) Uiso 0.328(3) 1 d G . P E 2
C2M C -0.0234(8) 0.4402(8) 0.1056(8) 0.089(9) Uiso 0.328(3) 1 d G . P E 2
H2M H 0.0319 0.4467 0.1325 0.107 Uiso 0.328(3) 1 calc R U P E 2
C3M C -0.0448(10) 0.4451(8) 0.0341(9) 0.058(7) Uiso 0.328(3) 1 d G . P E 2
H3M H -0.0043 0.4550 0.0122 0.070 Uiso 0.328(3) 1 calc R U P E 2
C4M C -0.1257(11) 0.4356(8) -0.0052(6) 0.070(8) Uiso 0.328(3) 1 d G . P E 2
C5M C -0.1850(8) 0.4211(9) 0.0269(9) 0.067(8) Uiso 0.328(3) 1 d G . P E 2
H5M H -0.2402 0.4146 0.0000 0.080 Uiso 0.328(3) 1 calc R U P E 2
C6M C -0.1635(10) 0.4162(9) 0.0984(9) 0.110(11) Uiso 0.328(3) 1 d G . P E 2
H6M H -0.2041 0.4063 0.1204 0.132 Uiso 0.328(3) 1 calc R U P E 2
O1M O -0.1568(14) 0.4374(12) -0.0809(11) 0.128(8) Uiso 0.328(3) 1 d . . P E 2
C7M C -0.093(2) 0.436(2) -0.1053(17) 0.135(14) Uiso 0.328(3) 1 d . . P E 2
H7M1 H -0.0789 0.3950 -0.0903 0.162 Uiso 0.328(3) 1 calc R U P E 2
H7M2 H -0.0398 0.4855 -0.0920 0.162 Uiso 0.328(3) 1 calc R U P E 2
C8M C -0.159(2) 0.4153(18) -0.1950(18) 0.106(12) Uiso 0.328(3) 1 d D . P E 2
H8M1 H -0.1274 0.4125 -0.2251 0.128 Uiso 0.328(3) 1 calc R U P E 2
H8M2 H -0.2107 0.3654 -0.2053 0.128 Uiso 0.328(3) 1 calc R U P E 2
C9M C -0.183(2) 0.4756(17) -0.2114(16) 0.144(16) Uiso 0.328(3) 1 d D . P E 2
H9M1 H -0.1307 0.5248 -0.2029 0.172 Uiso 0.328(3) 1 d R U P E 2
H9M2 H -0.2154 0.4772 -0.1818 0.172 Uiso 0.328(3) 1 d R U P E 2
C10M C -0.239(2) 0.434(2) -0.2915(15) 0.142(18) Uiso 0.328(3) 1 d D . P E 2
H101 H -0.2653 0.4630 -0.3169 0.213 Uiso 0.328(3) 1 calc R U P E 2
H102 H -0.2839 0.3827 -0.2929 0.213 Uiso 0.328(3) 1 calc R U P E 2
H103 H -0.2019 0.4295 -0.3141 0.213 Uiso 0.328(3) 1 calc R U P E 2
C1K C -0.0897(6) 0.2827(5) 0.0810(3) 0.073(4) Uiso 0.672(3) 1 d G . P E 3
C2K C -0.0444(4) 0.3514(4) 0.0618(4) 0.075(4) Uiso 0.672(3) 1 d G . P E 3
H2K H 0.0068 0.3909 0.0959 0.090 Uiso 0.672(3) 1 calc R U P E 3
C3K C -0.0740(5) 0.3623(4) -0.0074(5) 0.084(4) Uiso 0.672(3) 1 d G . P E 3
H3K H -0.0430 0.4092 -0.0205 0.101 Uiso 0.672(3) 1 calc R U P E 3
C4K C -0.1488(6) 0.3045(6) -0.0574(3) 0.090(5) Uiso 0.672(3) 1 d G . P E 3
C5K C -0.1941(4) 0.2358(5) -0.0382(5) 0.120(7) Uiso 0.672(3) 1 d G . P E 3
H5K H -0.2453 0.1963 -0.0724 0.144 Uiso 0.672(3) 1 calc R U P E 3
C6K C -0.1645(6) 0.2249(4) 0.0310(5) 0.087(5) Uiso 0.672(3) 1 d G . P E 3
H6K H -0.1955 0.1779 0.0441 0.104 Uiso 0.672(3) 1 calc R U P E 3
O1K O -0.1895(7) 0.2992(6) -0.1322(5) 0.138(4) Uiso 0.672(3) 1 d . . P E 3
C7K C -0.1529(11) 0.3760(10) -0.1465(9) 0.114(6) Uiso 0.672(3) 1 d . . P E 3
H7K1 H -0.0914 0.3972 -0.1393 0.136 Uiso 0.672(3) 1 calc R U P E 3
H7K2 H -0.1603 0.4107 -0.1178 0.136 Uiso 0.672(3) 1 calc R U P E 3
C8K C -0.2150(10) 0.3567(8) -0.2328(8) 0.123(6) Uiso 0.672(3) 1 d . . P E 3
H8K1 H -0.2000 0.3290 -0.2618 0.148 Uiso 0.672(3) 1 calc R U P E 3
H8K2 H -0.2765 0.3258 -0.2400 0.148 Uiso 0.672(3) 1 calc R U P E 3
C9K C -0.1978(12) 0.4260(10) -0.2499(9) 0.117(6) Uiso 0.672(3) 1 d . . P E 3
H9K1 H -0.1354 0.4570 -0.2389 0.140 Uiso 0.672(3) 1 calc R U P E 3
H9K2 H -0.2142 0.4521 -0.2207 0.140 Uiso 0.672(3) 1 calc R U P E 3
C10K C -0.2479(8) 0.4198(7) -0.3309(6) 0.071(4) Uiso 0.672(3) 1 d . . P E 3
H240 H -0.2347 0.4708 -0.3414 0.106 Uiso 0.672(3) 1 calc R U P E 3
H340 H -0.3097 0.3893 -0.3419 0.106 Uiso 0.672(3) 1 calc R U P E 3
H440 H -0.2303 0.3955 -0.3599 0.106 Uiso 0.672(3) 1 calc R U P E 3
C1N C -0.1463(11) 0.2546(10) 0.1073(9) 0.114(12) Uiso 0.328(3) 1 d G . P E 4
C2N C -0.2237(15) 0.2419(10) 0.1116(9) 0.101(10) Uiso 0.328(3) 1 d G . P E 4
H2N H -0.2292 0.2432 0.1565 0.121 Uiso 0.328(3) 1 calc R U P E 4
C3N C -0.2930(11) 0.2273(10) 0.0502(14) 0.109(11) Uiso 0.328(3) 1 d G . P E 4
H3N H -0.3458 0.2186 0.0531 0.130 Uiso 0.328(3) 1 calc R U P E 4
C4N C -0.2849(13) 0.2254(10) -0.0155(10) 0.137(14) Uiso 0.328(3) 1 d G . P E 4
C5N C -0.2076(16) 0.2381(10) -0.0198(8) 0.112(14) Uiso 0.328(3) 1 d G . P E 4
H5N H -0.2021 0.2368 -0.0647 0.134 Uiso 0.328(3) 1 calc R U P E 4
C6N C -0.1383(11) 0.2527(10) 0.0416(12) 0.061(7) Uiso 0.328(3) 1 d G . P E 4
H6N H -0.0854 0.2614 0.0387 0.073 Uiso 0.328(3) 1 calc R U P E 4
O1N O -0.3570(15) 0.2170(12) -0.0757(13) 0.145(9) Uiso 0.328(3) 1 d . . P E 4
C7N C -0.381(2) 0.230(2) -0.1647(18) 0.173(17) Uiso 0.328(3) 1 d D . P E 4
H7N1 H -0.3507 0.2862 -0.1608 0.208 Uiso 0.328(3) 1 d R U P E 4
H7N2 H -0.3433 0.2126 -0.1751 0.208 Uiso 0.328(3) 1 d R U P E 4
C8N C -0.460(2) 0.233(2) -0.2090(15) 0.146(19) Uiso 0.328(3) 1 d D . P E 4
H8N1 H -0.5073 0.1808 -0.2279 0.176 Uiso 0.328(3) 1 calc R U P E 4
H8N2 H -0.4494 0.2575 -0.2499 0.176 Uiso 0.328(3) 1 calc R U P E 4
C9N C -0.487(2) 0.2766(17) -0.1705(17) 0.107(11) Uiso 0.328(3) 1 d D . P E 4
H9N1 H -0.4366 0.3149 -0.1304 0.129 Uiso 0.328(3) 1 calc R U P E 4
H9N2 H -0.5115 0.3037 -0.2032 0.129 Uiso 0.328(3) 1 calc R U P E 4
C10N C -0.553(10) 0.222(4) -0.143(9) 1.9(4) Uiso 0.328(3) 1 d D . P E 4
H10M H -0.5792 0.2483 -0.1269 2.905 Uiso 0.328(3) 1 calc R U P E 4
H10N H -0.5255 0.2037 -0.1034 2.905 Uiso 0.328(3) 1 calc R U P E 4
H10O H -0.5976 0.1790 -0.1811 2.905 Uiso 0.328(3) 1 calc R U P E 4
C1L C -0.0943(14) 0.1375(9) 0.1182(11) 0.077(4) Uiso 0.5 1 d G . P F 7
C2L C -0.0549(10) 0.1402(8) 0.0702(11) 0.147(5) Uani 0.5 1 d G . P F 7
H2L H -0.0124 0.1877 0.0661 0.177 Uiso 0.5 1 calc R U P F 7
C3L C -0.0774(9) 0.0736(11) 0.0281(8) 0.107(5) Uiso 0.5 1 d G . P F 7
H3L H -0.0504 0.0755 -0.0047 0.129 Uiso 0.5 1 calc R U P F 7
C4L C -0.1395(10) 0.0042(8) 0.0340(8) 0.136(7) Uiso 0.5 1 d DG . P F 7
C5L C -0.1790(9) 0.0015(8) 0.0820(9) 0.121(6) Uiso 0.5 1 d G . P F 7
H5L H -0.2214 -0.0460 0.0861 0.145 Uiso 0.5 1 calc R U P F 7
C6L C -0.1564(13) 0.0681(12) 0.1241(9) 0.201(7) Uani 0.5 1 d G . P F 7
H6L H -0.1834 0.0662 0.1569 0.242 Uiso 0.5 1 calc R U P F 7
O1L O -0.1663(14) -0.0763(11) -0.0086(10) 0.305(10) Uiso 0.5 1 d D . P F 7
C7L C -0.2428(15) -0.0670(13) -0.0550(11) 0.186(10) Uiso 0.5 1 d D . P F 7
H7L1 H -0.2970 -0.1154 -0.0662 0.224 Uiso 0.5 1 calc R U P F 7
H7L2 H -0.2469 -0.0272 -0.0299 0.224 Uiso 0.5 1 calc R U P F 7
C8L C -0.2274(19) -0.0446(18) -0.1223(13) 0.200 Uiso 0.5 1 d D U P F 7
H8L1 H -0.2607 -0.0894 -0.1611 0.240 Uiso 0.5 1 calc R U P F 7
H8L2 H -0.1657 -0.0229 -0.1145 0.240 Uiso 0.5 1 calc R U P F 7
C9L C -0.2593(14) 0.0197(11) -0.1422(12) 0.156(8) Uiso 0.5 1 d D . P F 7
H9L1 H -0.2178 0.0678 -0.1081 0.187 Uiso 0.5 1 calc R U P F 7
H9L2 H -0.2600 0.0296 -0.1901 0.187 Uiso 0.5 1 calc R U P F 7
C10L C -0.3467(15) -0.0054(14) -0.1406(12) 0.164(11) Uiso 0.5 1 d D . P F 7
H10Q H -0.3903 -0.0385 -0.1857 0.247 Uiso 0.5 1 calc R U P F 7
H10T H -0.3537 0.0392 -0.1334 0.247 Uiso 0.5 1 calc R U P F 7
H10U H -0.3533 -0.0335 -0.1016 0.247 Uiso 0.5 1 calc R U P F 7
C1P C -0.0933(14) 0.1246(10) 0.1172(10) 0.077(4) Uiso 0.5 1 d G . P F 8
C2P C -0.0678(10) 0.1238(8) 0.0601(12) 0.147(5) Uani 0.5 1 d G . P F 8
H2P H -0.0137 0.1626 0.0616 0.177 Uiso 0.5 1 calc R U P F 8
C3P C -0.1216(12) 0.0664(10) 0.0008(8) 0.107(5) Uiso 0.5 1 d G . P F 8
H3P H -0.1042 0.0659 -0.0382 0.129 Uiso 0.5 1 calc R U P F 8
C4P C -0.2009(10) 0.0098(8) -0.0014(7) 0.136(7) Uiso 0.5 1 d DG . P F 8
C5P C -0.2263(9) 0.0105(9) 0.0557(10) 0.121(6) Uiso 0.5 1 d G . P F 8
H5P H -0.2805 -0.0282 0.0542 0.145 Uiso 0.5 1 calc R U P F 8
C6P C -0.1726(14) 0.0679(12) 0.1150(9) 0.201(7) Uani 0.5 1 d G . P F 8
H6P H -0.1900 0.0684 0.1540 0.242 Uiso 0.5 1 calc R U P F 8
O1P O -0.2473(19) -0.0480(15) -0.0596(12) 0.305(10) Uiso 0.5 1 d D . P F 8
C7P C -0.2652(18) -0.0427(18) -0.1409(14) 0.186(10) Uiso 0.5 1 d D . P F 8
H7P1 H -0.2102 -0.0303 -0.1462 0.224 Uiso 0.5 1 calc R U P F 8
H7P2 H -0.3055 -0.0958 -0.1661 0.224 Uiso 0.5 1 calc R U P F 8
C8P C -0.2976(18) 0.0045(15) -0.1876(13) 0.200 Uiso 0.5 1 d D U P F 8
H8P1 H -0.2475 0.0554 -0.1795 0.240 Uiso 0.5 1 calc R U P F 8
H8P2 H -0.3165 -0.0190 -0.2374 0.240 Uiso 0.5 1 calc R U P F 8
C9P C -0.3647(14) 0.0162(13) -0.1817(13) 0.156(8) Uiso 0.5 1 d D . P F 8
H9P1 H -0.4201 -0.0276 -0.2116 0.187 Uiso 0.5 1 calc R U P F 8
H9P2 H -0.3614 0.0157 -0.1319 0.187 Uiso 0.5 1 calc R U P F 8
C10P C -0.3660(18) 0.0837(15) -0.2006(15) 0.33(2) Uiso 0.5 1 d D . P F 8
H500 H -0.4244 0.0762 -0.2138 0.497 Uiso 0.5 1 calc R U P F 8
H501 H -0.3473 0.0957 -0.2409 0.497 Uiso 0.5 1 calc R U P F 8
H502 H -0.3272 0.1257 -0.1603 0.497 Uiso 0.5 1 calc R U P F 8

loop_
_atom_site_aniso_label
_atom_site_aniso_U_11
_atom_site_aniso_U_22
_atom_site_aniso_U_33
_atom_site_aniso_U_23
_atom_site_aniso_U_13
_atom_site_aniso_U_12
C1 0.072(7) 0.050(5) 0.096(8) 0.029(5) 0.055(6) 0.032(5)
C2 0.063(6) 0.065(6) 0.067(7) 0.030(5) 0.039(6) 0.039(5)
C3 0.069(7) 0.082(7) 0.057(7) 0.029(5) 0.035(6) 0.042(6)
C4 0.046(6) 0.068(6) 0.056(6) 0.015(5) 0.018(5) 0.039(5)
C5 0.055(6) 0.075(6) 0.084(8) 0.044(6) 0.042(6) 0.043(5)
C6 0.048(6) 0.058(5) 0.073(7) 0.026(5) 0.032(5) 0.036(5)
N1 0.073(6) 0.068(5) 0.083(6) 0.038(4) 0.048(5) 0.046(4)
N2 0.052(5) 0.067(5) 0.065(6) 0.031(4) 0.026(4) 0.036(4)
N3 0.060(5) 0.066(5) 0.078(6) 0.032(4) 0.032(5) 0.041(4)
N4 0.062(6) 0.075(5) 0.067(6) 0.022(4) 0.024(5) 0.034(5)
N5 0.047(5) 0.059(5) 0.097(7) 0.023(4) 0.028(5) 0.035(4)
N6 0.053(5) 0.058(4) 0.061(5) 0.008(4) 0.021(4) 0.030(4)
C7 0.065(7) 0.081(7) 0.072(8) 0.031(6) 0.031(6) 0.041(6)
C8 0.089(8) 0.065(6) 0.065(7) 0.023(5) 0.033(6) 0.043(6)
C9 0.083(7) 0.077(6) 0.096(8) 0.048(6) 0.048(6) 0.066(6)
C10 0.061(7) 0.081(7) 0.074(7) 0.050(6) 0.029(6) 0.050(6)
C11 0.082(7) 0.085(7) 0.071(7) 0.049(6) 0.042(6) 0.066(6)
C12 0.080(7) 0.079(6) 0.094(8) 0.058(6) 0.059(7) 0.058(6)
C13 0.077(8) 0.093(7) 0.081(8) 0.050(6) 0.037(6) 0.064(7)
C14 0.068(7) 0.076(6) 0.058(7) 0.028(5) 0.028(5) 0.043(6)
C15 0.054(7) 0.086(7) 0.078(8) 0.036(6) 0.028(6) 0.027(6)
C16 0.045(6) 0.082(7) 0.073(8) 0.035(6) 0.027(6) 0.029(5)
C17 0.056(6) 0.075(7) 0.072(8) 0.035(6) 0.033(6) 0.023(6)
C18 0.052(6) 0.065(6) 0.098(9) 0.044(6) 0.043(6) 0.027(5)
C19 0.052(6) 0.056(5) 0.095(9) 0.037(5) 0.041(6) 0.022(5)
C20 0.055(6) 0.069(6) 0.066(7) 0.020(5) 0.031(6) 0.021(5)
C21 0.070(7) 0.051(5) 0.112(9) 0.028(6) 0.058(7) 0.038(5)
C22 0.054(6) 0.064(6) 0.112(9) 0.045(6) 0.042(6) 0.036(5)
C23 0.043(6) 0.060(6) 0.079(8) 0.012(5) 0.030(5) 0.027(5)
C24 0.062(6) 0.063(6) 0.109(9) 0.039(6) 0.058(6) 0.038(5)
C25 0.052(6) 0.052(5) 0.075(7) 0.027(5) 0.034(5) 0.024(4)
C26 0.046(6) 0.060(6) 0.090(8) 0.021(5) 0.032(5) 0.021(5)
C27 0.057(6) 0.056(5) 0.078(7) 0.022(5) 0.030(5) 0.037(5)
C28 0.079(8) 0.065(6) 0.095(8) 0.018(6) 0.004(6) 0.044(6)
C29 0.072(7) 0.067(6) 0.063(7) 0.008(5) 0.017(6) 0.026(5)
C30 0.089(8) 0.098(8) 0.095(8) 0.059(7) 0.052(7) 0.079(7)
C31 0.117(10) 0.077(7) 0.097(9) 0.026(6) 0.045(8) 0.062(7)
C32 0.063(7) 0.049(5) 0.105(9) 0.032(5) 0.035(6) 0.025(5)
C33 0.079(8) 0.068(6) 0.092(8) 0.041(6) 0.035(6) 0.036(6)
C34 0.077(7) 0.071(6) 0.096(9) 0.032(6) 0.034(6) 0.040(6)
C35 0.083(8) 0.052(6) 0.104(9) 0.024(6) 0.043(7) 0.023(5)
C36 0.117(10) 0.082(7) 0.131(11) 0.063(7) 0.061(9) 0.053(7)
C37 0.081(8) 0.079(7) 0.123(9) 0.056(6) 0.054(7) 0.050(6)
N7 0.103(8) 0.071(6) 0.094(8) 0.034(5) 0.054(7) 0.024(6)
O1 0.177(9) 0.145(7) 0.199(9) 0.120(6) 0.148(8) 0.091(7)
O2 0.114(7) 0.147(7) 0.130(7) 0.089(5) 0.076(6) 0.058(5)
C1A 0.145(11) 0.093(8) 0.091(9) 0.036(8) 0.053(9) 0.081(8)
C2A 0.210(15) 0.075(8) 0.169(14) 0.062(9) 0.139(13) 0.082(10)
C3A 0.38(2) 0.177(13) 0.187(15) 0.102(12) 0.185(16) 0.211(16)
C4A 0.137(10) 0.064(7) 0.094(9) 0.030(7) 0.052(8) 0.052(7)
C5A 0.195(13) 0.093(8) 0.099(10) 0.052(8) 0.084(10) 0.097(9)
C6A 0.187(13) 0.112(9) 0.097(10) 0.059(8) 0.071(9) 0.107(10)
O1A 0.268(8) 0.133(7) 0.213(7) 0.039(5) 0.166(7) 0.064(7)
C7A 0.268(8) 0.133(7) 0.213(7) 0.039(5) 0.166(7) 0.064(7)
C8A 0.268(8) 0.133(7) 0.213(7) 0.039(5) 0.166(7) 0.064(7)
C9A 0.268(8) 0.133(7) 0.213(7) 0.039(5) 0.166(7) 0.064(7)
C8B 0.097(10) 0.116(9) 0.244(17) 0.087(10) 0.071(10) 0.089(9)
C9B 0.138(12) 0.107(9) 0.179(14) 0.089(9) 0.089(11) 0.082(9)
C10B 0.160(12) 0.144(11) 0.206(13) 0.060(9) 0.108(11) 0.109(10)
C1S 0.087(13) 0.059(10) 0.106(16) 0.057(11) 0.062(12) 0.052(9)
C1C 0.076(8) 0.081(7) 0.107(9) 0.040(6) 0.040(7) 0.052(6)
C2C 0.134(10) 0.111(8) 0.156(11) 0.080(8) 0.086(9) 0.102(8)
C3C 0.119(9) 0.165(10) 0.168(11) 0.119(9) 0.105(8) 0.122(9)
C4C 0.077(8) 0.062(6) 0.161(11) 0.053(7) 0.049(7) 0.053(6)
C5C 0.178(13) 0.226(14) 0.304(18) 0.233(13) 0.204(13) 0.172(12)
C6C 0.120(10) 0.173(11) 0.194(12) 0.149(10) 0.115(9) 0.119(9)
O1C 0.075(5) 0.085(5) 0.162(7) 0.069(5) 0.066(5) 0.051(4)
C7C 0.108(10) 0.180(12) 0.240(15) 0.129(11) 0.081(10) 0.111(10)
C8C 0.109(6) 0.137(7) 0.170(9) 0.054(6) 0.035(6) 0.095(6)
C9C 0.109(6) 0.137(7) 0.170(9) 0.054(6) 0.035(6) 0.095(6)
C1D 0.073(8) 0.084(7) 0.080(8) 0.019(6) 0.017(6) 0.050(6)
C2D 0.105(10) 0.081(8) 0.109(10) 0.052(7) 0.017(8) 0.029(7)
C3D 0.128(12) 0.108(9) 0.089(10) 0.047(8) 0.013(8) 0.054(9)
C4D 0.064(8) 0.091(9) 0.153(13) 0.032(8) 0.006(8) 0.027(7)
C5D 0.079(8) 0.089(7) 0.096(9) 0.043(7) 0.040(7) 0.051(7)
C6D 0.078(8) 0.092(8) 0.086(9) 0.034(6) 0.028(7) 0.042(7)
O1D 0.128(7) 0.102(5) 0.202(7) 0.050(6) 0.092(6) 0.046(5)
C7D 0.128(7) 0.102(5) 0.202(7) 0.050(6) 0.092(6) 0.046(5)
C8D 0.275(15) 0.115(8) 0.176(13) 0.052(12) 0.061(16) 0.011(9)
C9D 0.275(15) 0.115(8) 0.176(13) 0.052(12) 0.061(16) 0.011(9)
C1E 0.084(8) 0.072(6) 0.070(8) 0.017(6) 0.033(6) 0.042(6)
C2E 0.052(7) 0.117(9) 0.062(8) 0.025(6) 0.015(6) 0.034(6)
C3E 0.091(9) 0.096(8) 0.085(9) 0.025(7) 0.032(8) 0.020(7)
C4E 0.072(9) 0.151(11) 0.080(10) 0.029(8) 0.016(8) 0.059(8)
C5E 0.065(8) 0.102(8) 0.108(10) 0.044(7) 0.020(7) 0.020(7)
C6E 0.044(6) 0.107(8) 0.098(9) 0.041(7) 0.019(6) 0.033(6)
O1E 0.093(6) 0.148(7) 0.078(6) 0.039(5) 0.010(5) 0.018(5)
C7E 0.070(9) 0.178(13) 0.087(10) 0.032(9) -0.003(7) 0.038(8)
C8E 0.079(9) 0.183(13) 0.095(11) 0.049(9) 0.011(8) 0.056(9)
C9E 0.182(16) 0.218(15) 0.109(13) 0.055(11) 0.053(11) 0.120(14)
C10E 0.155(12) 0.153(11) 0.129(11) 0.084(9) 0.012(9) 0.075(10)
C1F 0.074(8) 0.086(8) 0.067(8) 0.011(6) 0.016(6) 0.041(7)
C2F 0.081(9) 0.081(8) 0.076(9) -0.001(6) 0.010(7) 0.015(7)
C3F 0.086(11) 0.102(11) 0.166(19) 0.030(12) 0.022(11) 0.017(8)
C4F 0.23(2) 0.091(11) 0.063(11) -0.025(8) -0.051(12) 0.102(14)
C5F 0.109(10) 0.094(8) 0.076(9) 0.018(6) 0.035(8) 0.054(8)
C6F 0.097(8) 0.062(6) 0.105(9) 0.028(6) 0.056(8) 0.043(6)
O1F 0.137(8) 0.111(7) 0.179(10) -0.004(6) -0.001(7) 0.031(6)
C1G 0.090(9) 0.074(7) 0.095(9) 0.024(6) 0.026(7) 0.057(7)
C2G 0.061(7) 0.088(7) 0.084(9) 0.024(6) 0.023(6) 0.033(6)
C3G 0.070(8) 0.055(6) 0.094(9) 0.015(6) 0.022(7) 0.020(6)
C4G 0.075(8) 0.062(6) 0.080(9) -0.002(6) 0.014(7) 0.018(6)
C5G 0.055(7) 0.082(7) 0.096(9) 0.000(6) 0.029(6) 0.020(6)
C6G 0.059(7) 0.068(6) 0.097(9) 0.013(6) 0.033(6) 0.033(5)
O1G 0.072(5) 0.080(4) 0.091(5) -0.004(4) 0.019(4) 0.034(4)
C7G 0.140(7) 0.086(6) 0.087(7) -0.007(5) 0.047(6) 0.032(5)
C8G 0.140(7) 0.086(6) 0.087(7) -0.007(5) 0.047(6) 0.032(5)
C1H 0.061(6) 0.062(6) 0.114(8) 0.031(5) 0.049(6) 0.038(5)
C2H 0.050(6) 0.058(5) 0.086(7) 0.009(5) 0.026(5) 0.028(5)
C3H 0.053(6) 0.052(5) 0.106(8) -0.003(5) 0.031(6) 0.017(5)
C4H 0.100(8) 0.079(6) 0.102(8) 0.045(6) 0.065(7) 0.077(6)
C5H 0.061(6) 0.062(6) 0.115(8) 0.024(5) 0.051(6) 0.034(5)
C6H 0.075(7) 0.062(6) 0.085(7) 0.021(5) 0.038(6) 0.041(5)
O1H 0.073(5) 0.068(4) 0.123(6) 0.023(4) 0.049(4) 0.043(4)
C7H 0.137(10) 0.078(7) 0.155(10) 0.054(7) 0.089(9) 0.082(7)
C8H 0.086(8) 0.082(7) 0.136(9) 0.052(6) 0.066(7) 0.061(6)
C9H 0.133(10) 0.089(7) 0.199(12) 0.069(8) 0.100(9) 0.085(8)
C10H 0.106(9) 0.095(7) 0.206(12) 0.067(8) 0.090(9) 0.075(7)
C1I 0.076(8) 0.055(6) 0.096(9) 0.027(6) 0.035(7) 0.018(6)
C2I 0.097(8) 0.105(8) 0.103(9) 0.049(7) 0.061(7) 0.060(7)
C3I 0.110(9) 0.062(6) 0.121(9) 0.064(6) 0.072(8) 0.048(7)
C4I 0.106(10) 0.096(8) 0.129(10) 0.054(8) 0.063(8) 0.078(8)
C5I 0.103(9) 0.070(6) 0.125(10) 0.049(7) 0.065(8) 0.052(7)
C6I 0.088(8) 0.070(6) 0.103(8) 0.051(6) 0.052(7) 0.048(6)
O1I 0.189(9) 0.114(4) 0.233(8) 0.112(5) 0.159(7) 0.122(6)
C7I 0.189(9) 0.114(4) 0.233(8) 0.112(5) 0.159(7) 0.122(6)
C2L 0.128(12) 0.044(9) 0.248(16) -0.046(9) 0.097(11) 0.006(8)
C6L 0.35(2) 0.073(8) 0.189(14) 0.015(9) 0.200(15) 0.039(12)
C2P 0.128(12) 0.044(9) 0.248(16) -0.046(9) 0.097(11) 0.006(8)
C6P 0.35(2) 0.073(8) 0.189(14) 0.015(9) 0.200(15) 0.039(12)

loop_
_atom_type_symbol
_atom_type_description
_atom_type_scat_dispersion_real
_atom_type_scat_dispersion_imag
_atom_type_scat_source
C C 0.0181 0.0091 'International Tables Vol C Tables 4.2.6.8 and 6.1.1.4'
H H 0.0000 0.0000 'International Tables Vol C Tables 4.2.6.8 and 6.1.1.4'
N N 0.0311 0.0180 'International Tables Vol C Tables 4.2.6.8 and 6.1.1.4'
O O 0.0492 0.0322 'International Tables Vol C Tables 4.2.6.8 and 6.1.1.4'

loop_
_geom_angle_atom_site_label_1
_geom_angle_atom_site_label_2
_geom_angle_atom_site_label_3
_geom_angle
C6 C1 C2 120.9(8)
C6 C1 N1 129.3(9)
C2 C1 N1 109.7(8)
N2 C2 C1 124.2(8)
N2 C2 C3 117.1(9)
C1 C2 C3 117.8(8)
C4 C3 N3 119.3(8)
C4 C3 C2 121.3(9)
N3 C3 C2 119.3(8)
C3 C4 C5 121.2(8)
C3 C4 N4 120.5(9)
C5 C4 N4 118.3(7)
C4 C5 N5 118.8(8)
C4 C5 C6 120.6(8)
N5 C5 C6 120.1(9)
C1 C6 N6 127.8(7)
C1 C6 C5 117.9(8)
N6 C6 C5 114.0(7)
C7 N1 C10 108.4(7)
C7 N1 C1 124.9(8)
C10 N1 C1 125.0(8)
C2 N2 C14 126.0(7)
C2 N2 C11 125.4(8)
C14 N2 C11 107.7(7)
C15 N3 C3 122.6(8)
C15 N3 C18 110.3(8)
C3 N3 C18 125.0(7)
C22 N4 C4 124.2(8)
C22 N4 C19 113.5(8)
C4 N4 C19 121.8(7)
C5 N5 C23 124.1(8)
C5 N5 C26 124.9(7)
C23 N5 C26 111.0(7)
C30 N6 C27 107.4(7)
C30 N6 C6 128.3(7)
C27 N6 C6 122.9(7)
N1 C7 C8 107.1(8)
N1 C7 C31 122.5(9)
C8 C7 C31 128.3(10)
C7 C8 C9 108.6(8)
C7 C8 C1A 122.9(10)
C9 C8 C1A 128.6(9)
C10 C9 C8 108.5(7)
C10 C9 C1S 128.7(9)
C8 C9 C1S 122.4(9)
C10 C9 C1B 130.4(10)
C8 C9 C1B 120.3(10)
C9 C10 N1 107.3(8)
C9 C10 C11 133.7(8)
N1 C10 C11 118.5(8)
C12 C11 N2 106.7(8)
C12 C11 C10 140.4(8)
N2 C11 C10 112.8(8)
C13 C12 C11 107.3(8)
C13 C12 C1C 122.3(10)
C11 C12 C1C 130.3(10)
C14 C13 C12 111.8(9)
C14 C13 C1D 121.5(9)
C12 C13 C1D 126.6(8)
C13 C14 N2 106.3(8)
C13 C14 C15 138.2(10)
N2 C14 C15 114.8(8)
N3 C15 C16 107.4(9)
N3 C15 C14 117.2(9)
C16 C15 C14 135.4(9)
C15 C16 C17 107.8(8)
C15 C16 C1E 125.6(9)
C17 C16 C1E 124.2(9)
C18 C17 C1F 133.9(9)
C18 C17 C16 106.1(8)
C1F C17 C16 119.9(9)
C17 C18 N3 108.3(8)
C17 C18 C19 137.6(10)
N3 C18 C19 114.1(9)
N4 C19 C20 103.9(8)
N4 C19 C18 118.0(8)
C20 C19 C18 137.7(10)
C21 C20 C19 107.9(8)
C21 C20 C1G 125.3(9)
C19 C20 C1G 126.8(9)
C22 C21 C20 110.1(8)
C22 C21 C1H 126.7(9)
C20 C21 C1H 123.1(9)
N4 C22 C21 104.2(8)
N4 C22 C23 116.0(8)
C21 C22 C23 139.8(8)
N5 C23 C24 106.2(8)
N5 C23 C22 116.1(8)
C24 C23 C22 137.4(8)
C23 C24 C25 108.5(7)
C23 C24 C1I 126.4(9)
C25 C24 C1I 125.1(9)
C24 C25 C26 109.3(8)
C24 C25 C1M 130.4(9)
C26 C25 C1M 115.2(9)
C24 C25 C1J 123.9(7)
C26 C25 C1J 125.5(8)
C27 C26 C25 140.2(9)
C27 C26 N5 114.6(8)
C25 C26 N5 104.9(7)
C28 C27 N6 107.6(7)
C28 C27 C26 132.3(8)
N6 C27 C26 118.6(8)
C27 C28 C29 105.6(8)
C27 C28 C1N 120.5(11)
C29 C28 C1N 119.1(10)
C27 C28 C1K 127.9(8)
C29 C28 C1K 123.8(8)
C30 C29 C1L 133.8(13)
C30 C29 C28 108.8(8)
C1L C29 C28 117.2(13)
C30 C29 C1P 126.8(11)
C28 C29 C1P 124.4(11)
C29 C30 N6 110.5(7)
C29 C30 C31 129.5(10)
N6 C30 C31 119.8(9)
C7 C31 C30 113.7(9)
C7 C31 C32 113.5(8)
C30 C31 C32 112.7(7)
C7 C31 H31 105.3
C30 C31 H31 105.3
C32 C31 H31 105.3
C33 C32 C37 122.5(9)
C33 C32 C31 122.2(8)
C37 C32 C31 115.2(8)
C32 C33 C34 120.1(8)
C32 C33 H33 120.0
C34 C33 H33 120.0
C33 C34 C35 117.4(9)
C33 C34 H34 121.3
C35 C34 H34 121.3
C36 C35 C34 122.1(10)
C36 C35 N7 120.4(9)
C34 C35 N7 117.6(9)
C35 C36 C37 120.0(9)
C35 C36 H36 120.0
C37 C36 H36 120.0
C36 C37 C32 117.8(9)
C36 C37 H37 121.1
C32 C37 H37 121.1
O1 N7 O2 125.4(10)
O1 N7 C35 119.8(9)
O2 N7 C35 114.5(9)
C2A C1A C6A 116.9(10)
C2A C1A C8 123.2(9)
C6A C1A C8 119.7(10)
C3A C2A C1A 124.8(11)
C3A C2A H2A 117.6
C1A C2A H2A 117.6
C2A C3A C4A 113.6(12)
C2A C3A H3A 123.2
C4A C3A H3A 123.2
C5A C4A O1A 128.2(10)
C5A C4A C3A 122.8(10)
O1A C4A C3A 108.9(11)
C4A C5A C6A 121.2(10)
C4A C5A H5A 119.4
C6A C5A H5A 119.4
C1A C6A C5A 120.0(10)
C1A C6A H6A 120.0
C5A C6A H6A 120.0
C7A O1A C4A 116.6(11)
O1A C7A C8A 115.2(12)
O1A C7A H7A1 108.5
C8A C7A H7A1 108.5
O1A C7A H7A2 108.5
C8A C7A H7A2 108.5
H7A1 C7A H7A2 107.5
C9A C8A C7A 107.1(11)
C9A C8A H8A1 110.3
C7A C8A H8A1 110.3
C9A C8A H8A2 110.3
C7A C8A H8A2 110.3
H8A1 C8A H8A2 108.5
C8A C9A C10A 103.7(11)
C8A C9A H9A1 111.0
C10A C9A H9A1 111.0
C8A C9A H9A2 111.0
C10A C9A H9A2 111.0
H9A1 C9A H9A2 109.0
C9A C10A H10A 109.5
C9A C10A H10B 109.5
H10A C10A H10B 109.5
C9A C10A H10C 109.5
H10A C10A H10C 109.5
H10B C10A H10C 109.5
C2B C1B C6B 120.0
C2B C1B C9 114.7(13)
C6B C1B C9 124.9(13)
C3B C2B C1B 120.0
C3B C2B H2B 120.0
C1B C2B H2B 120.0
C4B C3B C2B 120.0
C4B C3B H3B 120.0
C2B C3B H3B 120.0
O1B C4B C3B 126.3(15)
O1B C4B C5B 113.6(15)
C3B C4B C5B 120.0
C6B C5B C4B 120.0
C6B C5B H5B 120.0
C4B C5B H5B 120.0
C5B C6B C1B 120.0
C5B C6B H6B 120.0
C1B C6B H6B 120.0
C4B O1B C7B 113(2)
O1B C7B C8B 100.0(17)
O1B C7B H7B1 111.8
C8B C7B H7B1 111.8
O1B C7B H7B2 111.8
C8B C7B H7B2 111.8
H7B1 C7B H7B2 109.5
C9B C8B C7S 122.2(11)
C9B C8B C7B 103.3(14)
C9B C8B H8B1 109.8
C7S C8B H8B1 106.4
C7B C8B H8B1 77.2
C9B C8B H8B2 112.0
C7S C8B H8B2 107.0
C7B C8B H8B2 144.1
H8B1 C8B H8B2 96.2
C9B C8B H8B3 106.7
C7S C8B H8B3 105.3
C7B C8B H8B3 73.3
H8B1 C8B H8B3 5.4
H8B2 C8B H8B3 101.6
C9B C8B H8B4 108.7
C7S C8B H8B4 105.7
C7B C8B H8B4 145.9
H8B1 C8B H8B4 102.2
H8B2 C8B H8B4 6.0
H8B3 C8B H8B4 107.5
C8B C9B C10B 114.5(10)
C8B C9B H9B1 110.3
C10B C9B H9B1 109.0
C8B C9B H9B2 107.5
C10B C9B H9B2 107.1
H9B1 C9B H9B2 108.1
C9B C10B H10D 112.3
C9B C10B H10E 109.0
H10D C10B H10E 109.5
C9B C10B H10F 107.1
H10D C10B H10F 109.5
H10E C10B H10F 109.5
C2S C1S C6S 120.0
C2S C1S C9 118.8(8)
C6S C1S C9 120.9(8)
C3S C2S C1S 120.0
C3S C2S H2S 120.0
C1S C2S H2S 120.0
C2S C3S C4S 120.0
C2S C3S H3S 120.0
C4S C3S H3S 120.0
C5S C4S C3S 120.0
C5S C4S O1S 126.7(9)
C3S C4S O1S 113.3(9)
C4S C5S C6S 120.0
C4S C5S H5S 120.0
C6S C5S H5S 120.0
C5S C6S C1S 120.0
C5S C6S H6S 120.0
C1S C6S H6S 120.0
C7S O1S C4S 111.5(12)
O1S C7S C8B 98.5(10)
O1S C7S H7S1 112.1
C8B C7S H7S1 112.1
O1S C7S H7S2 112.1
C8B C7S H7S2 112.1
H7S1 C7S H7S2 109.7
C2C C1C C6C 114.1(9)
C2C C1C C12 122.2(8)
C6C C1C C12 122.3(10)
C1C C2C C3C 123.5(9)
C1C C2C H2C 118.2
C3C C2C H2C 118.2
C4C C3C C2C 119.1(10)
C4C C3C H3C 120.5
C2C C3C H3C 120.5
C5C C4C C3C 118.1(9)
C5C C4C O1C 129.0(9)
C3C C4C O1C 112.5(10)
C4C C5C C6C 123.9(9)
C4C C5C H5C 118.1
C6C C5C H5C 118.1
C5C C6C C1C 120.4(10)
C5C C6C H6C 119.8
C1C C6C H6C 119.8
C4C O1C C7C 114.4(8)
O1C C7C C8C 107.7(9)
O1C C7C H7C1 110.2
C8C C7C H7C1 110.2
O1C C7C H7C2 110.2
C8C C7C H7C2 110.2
H7C1 C7C H7C2 108.5
C7C C8C C9C 113.1(9)
C7C C8C H8C1 109.0
C9C C8C H8C1 109.0
C7C C8C H8C2 109.0
C9C C8C H8C2 109.0
H8C1 C8C H8C2 107.8
C10C C9C C11C 108(2)
C10C C9C C8C 125(2)
C11C C9C C8C 109.3(11)
C10C C9C H9C1 18.4
C11C C9C H9C1 97.5
C8C C9C H9C1 118.3
C10C C9C H9C2 105.6
C11C C9C H9C2 92.1
C8C C9C H9C2 111.5
H9C1 C9C H9C2 122.1
C10C C9C H9C3 108.7
C11C C9C H9C3 88.5
C8C C9C H9C3 110.8
H9C1 C9C H9C3 124.7
H9C2 C9C H9C3 4.1
C10C C9C H9C4 116.1
C11C C9C H9C4 9.6
C8C C9C H9C4 99.9
H9C1 C9C H9C4 104.1
H9C2 C9C H9C4 94.3
H9C3 C9C H9C4 90.5
C9C C10C H9C1 22.1
C9C C10C H10G 113.0
H9C1 C10C H10G 115.8
C9C C10C H10H 113.8
H9C1 C10C H10H 127.2
H10G C10C H10H 109.5
C9C C10C H10I 101.3
H9C1 C10C H10I 79.9
H10G C10C H10I 109.5
H10H C10C H10I 109.4
C9C C11C H9C4 32.1
C9C C11C H11A 110.8
H9C4 C11C H11A 141.8
C9C C11C H11B 106.5
H9C4 C11C H11B 95.4
H11A C11C H11B 109.5
C9C C11C H11C 111.1
H9C4 C11C H11C 87.7
H11A C11C H11C 109.4
H11B C11C H11C 109.6
C6D C1D C2D 114.6(10)
C6D C1D C13 121.7(9)
C2D C1D C13 123.6(10)
C3D C2D C1D 124.9(10)
C3D C2D H2D 117.6
C1D C2D H2D 117.6
C2D C3D C4D 117.9(10)
C2D C3D H3D 121.0
C4D C3D H3D 121.0
O1D C4D C5D 127.4(11)
O1D C4D C3D 113.1(11)
C5D C4D C3D 119.3(10)
C6D C5D C4D 120.0(10)
C6D C5D H5D 120.0
C4D C5D H5D 120.0
C1D C6D C5D 123.1(9)
C1D C6D H6D 118.5
C5D C6D H6D 118.5
C4D O1D C7D 121.3(10)
O1D C7D C8D 108.5(10)
O1D C7D H7D1 110.0
C8D C7D H7D1 110.0
O1D C7D H7D2 110.0
C8D C7D H7D2 110.0
H7D1 C7D H7D2 108.4
C9D C8D C7D 95.3(13)
C9D C8D H8D1 112.7
C7D C8D H8D1 112.7
C9D C8D H8D2 112.7
C7D C8D H8D2 112.7
H8D1 C8D H8D2 110.2
C8D C9D C10D 105.1(15)
C8D C9D H9D1 110.7
C10D C9D H9D1 110.7
C8D C9D H9D2 110.7
C10D C9D H9D2 110.7
H9D1 C9D H9D2 108.8
C9D C10D H10J 110.7
C9D C10D H10K 109.5
H10J C10D H10K 109.5
C9D C10D H10L 108.3
H10J C10D H10L 109.5
H10K C10D H10L 109.5
C2E C1E C6E 116.8(9)
C2E C1E C16 126.1(9)
C6E C1E C16 117.1(9)
C1E C2E C3E 124.0(10)
C1E C2E H2E 118.0
C3E C2E H2E 118.0
C2E C3E C4E 117.3(10)
C2E C3E H3E 121.3
C4E C3E H3E 121.3
O1E C4E C5E 115.1(11)
O1E C4E C3E 124.5(11)
C5E C4E C3E 120.2(10)
C6E C5E C4E 119.8(10)
C6E C5E H5E 120.1
C4E C5E H5E 120.1
C5E C6E C1E 121.7(9)
C5E C6E H6E 119.2
C1E C6E H6E 119.2
C4E O1E C7E 117.9(9)
O1E C7E C8E 102.2(9)
O1E C7E H7E1 111.3
C8E C7E H7E1 111.3
O1E C7E H7E2 111.3
C8E C7E H7E2 111.3
H7E1 C7E H7E2 109.2
C9E C8E C7E 106.3(11)
C9E C8E H8E1 110.5
C7E C8E H8E1 110.5
C9E C8E H8E2 110.5
C7E C8E H8E2 110.5
H8E1 C8E H8E2 108.7
C8E C9E C10E 103.0(11)
C8E C9E H9E1 111.2
C10E C9E H9E1 111.2
C8E C9E H9E2 111.2
C10E C9E H9E2 111.2
H9E1 C9E H9E2 109.1
C9E C10E H10V 109.5
C9E C10E H10W 109.5
H10V C10E H10W 109.5
C9E C10E H10Z 109.5
H10V C10E H10Z 109.5
H10W C10E H10Z 109.5
C2F C1F C6F 120.0(10)
C2F C1F C17 117.2(10)
C6F C1F C17 122.5(10)
C3F C2F C1F 118.3(12)
C3F C2F H2F 120.9
C1F C2F H2F 120.9
C4F C3F C2F 120.8(16)
C4F C3F H3F 119.6
C2F C3F H3F 119.6
C3F C4F C5F 121.1(15)
C3F C4F O1F 130.0(18)
C5F C4F O1F 107.5(16)
C6F C5F C4F 119.6(13)
C6F C5F H5F 120.2
C4F C5F H5F 120.2
C5F C6F C1F 118.7(10)
C5F C6F H6F 120.6
C1F C6F H6F 120.6
C7F O1F C4F 116.9(13)
O1F C7F C8F 103.1(16)
O1F C7F H7F1 111.4
C8F C7F H7F1 111.7
O1F C7F H7F2 110.9
C8F C7F H7F2 110.5
H7F1 C7F H7F2 109.1
O1F C7F H7F3 116.2
C8F C7F H7F3 92.0
H7F1 C7F H7F3 19.9
H7F2 C7F H7F3 120.6
O1F C7F H7F4 115.2
C8F C7F H7F4 118.1
H7F1 C7F H7F4 97.6
H7F2 C7F H7F4 11.7
H7F3 C7F H7F4 110.1
C7F C8F C9F 145(2)
C7F C8F H8F1 100.8
C9F C8F H8F1 100.6
C7F C8F H8F2 100.7
C9F C8F H8F2 100.5
H8F1 C8F H8F2 104.5
C10F C9F C8F 140(2)
C10F C9F H9F1 102.2
C8F C9F H9F1 102.4
C10F C9F H9F2 102.1
C8F C9F H9F2 101.5
H9F1 C9F H9F2 104.6
C10F C9F H9F3 111.5
C8F C9F H9F3 81.7
H9F1 C9F H9F3 24.5
H9F2 C9F H9F3 122.0
C10F C9F H9F4 111.9
C8F C9F H9F4 97.5
H9F1 C9F H9F4 93.3
H9F2 C9F H9F4 13.3
H9F3 C9F H9F4 109.1
H8R1 C8R H8R2 105.5
C9F C10F H10P 100.7
C9F C10F H10R 131.3
H10P C10F H10R 109.5
C9F C10F H10S 94.6
H10P C10F H10S 109.5
H10R C10F H10S 109.5
C6G C1G C2G 116.9(10)
C6G C1G C20 120.4(10)
C2G C1G C20 122.7(10)
C3G C2G C1G 120.5(10)
C3G C2G H2G 119.8
C1G C2G H2G 119.8
C4G C3G C2G 120.8(10)
C4G C3G H3G 119.6
C2G C3G H3G 119.6
C3G C4G O1G 124.6(10)
C3G C4G C5G 119.0(10)
O1G C4G C5G 116.4(10)
C6G C5G C4G 120.6(10)
C6G C5G H5G 119.7
C4G C5G H5G 119.7
C5G C6G C1G 122.2(10)
C5G C6G H6G 118.9
C1G C6G H6G 118.9
C4G O1G C7G 116.7(8)
O1G C7G C8G 108.7(9)
O1G C7G H7G1 110.0
C8G C7G H7G1 110.0
O1G C7G H7G2 110.0
C8G C7G H7G2 110.0
H7G1 C7G H7G2 108.3
C7G C8G C9G 110.8(12)
C7G C8G C11G 102.1(11)
C7G C8G H8G1 109.6
C9G C8G H8G1 106.1
C11G C8G H8G1 125.8
C7G C8G H8G2 113.7
C9G C8G H8G2 107.8
C11G C8G H8G2 17.4
H8G1 C8G H8G2 108.5
C7G C8G H8G3 112.9
C9G C8G H8G3 115.1
C11G C8G H8G3 112.7
H8G1 C8G H8G3 13.5
H8G2 C8G H8G3 95.7
C7G C8G H8G4 111.7
C9G C8G H8G4 6.4
C11G C8G H8G4 107.6
H8G1 C8G H8G4 100.0
H8G2 C8G H8G4 112.3
H8G3 C8G H8G4 109.5
C10G C9G C8G 97.3(16)
C10G C9G H8G4 94.9
C8G C9G H8G4 9.9
C10G C9G H9G1 112.3
C8G C9G H9G1 112.3
H8G4 C9G H9G1 121.9
C10G C9G H9G2 112.3
C8G C9G H9G2 112.3
H8G4 C9G H9G2 104.7
H9G1 C9G H9G2 109.9
C9G C10G H111 109.5
C9G C10G H112 109.5
H111 C10G H112 109.5
C9G C10G H113 109.5
H111 C10G H113 109.5
H112 C10G H113 109.5
C12G C11G C8G 120.3(18)
C12G C11G H8G2 107.3
C8G C11G H8G2 19.8
C12G C11G H11D 107.2
C8G C11G H11D 107.2
H8G2 C11G H11D 99.8
C12G C11G H11E 107.2
C8G C11G H11E 107.2
H8G2 C11G H11E 127.0
H11D C11G H11E 106.9
C11G C12G H12A 109.5
C11G C12G H12B 109.5
H12A C12G H12B 109.5
C11G C12G H12C 109.5
H12A C12G H12C 109.5
H12B C12G H12C 109.5
C2H C1H C6H 116.1(7)
C2H C1H C21 125.5(8)
C6H C1H C21 118.4(7)
C1H C2H C3H 122.8(8)
C1H C2H H2H 118.6
C3H C2H H2H 118.6
C2H C3H C4H 120.2(7)
C2H C3H H3H 119.9
C4H C3H H3H 119.9
O1H C4H C3H 125.4(8)
O1H C4H C5H 115.5(8)
C3H C4H C5H 119.1(7)
C6H C5H C4H 119.8(8)
C6H C5H H5H 120.1
C4H C5H H5H 120.1
C5H C6H C1H 122.0(7)
C5H C6H H6H 119.0
C1H C6H H6H 119.0
C4H O1H C7H 117.6(7)
O1H C7H C8H 106.9(7)
O1H C7H H7H1 110.3
C8H C7H H7H1 110.3
O1H C7H H7H2 110.3
C8H C7H H7H2 110.3
H7H1 C7H H7H2 108.6
C9H C8H C7H 109.5(7)
C9H C8H H8H1 109.8
C7H C8H H8H1 109.8
C9H C8H H8H2 109.8
C7H C8H H8H2 109.8
H8H1 C8H H8H2 108.2
C8H C9H C10H 112.2(8)
C8H C9H H9H1 109.2
C10H C9H H9H1 109.2
C8H C9H H9H2 109.2
C10H C9H H9H2 109.2
H9H1 C9H H9H2 107.9
C9H C10H H105 109.5
C9H C10H H106 109.5
H105 C10H H106 109.5
C9H C10H H107 109.5
H105 C10H H107 109.5
H106 C10H H107 109.5
C6I C1I C2I 117.4(9)
C6I C1I C24 123.7(9)
C2I C1I C24 118.9(9)
C3I C2I C1I 118.4(9)
C3I C2I H2I 120.8
C1I C2I H2I 120.8
C4I C3I C2I 120.9(10)
C4I C3I H3I 119.6
C2I C3I H3I 119.6
C3I C4I C5I 122.9(9)
C3I C4I O1I 113.6(10)
C5I C4I O1I 123.4(9)
C4I C5I C6I 116.6(9)
C4I C5I H5I 121.7
C6I C5I H5I 121.7
C1I C6I C5I 123.7(9)
C1I C6I H6I 118.2
C5I C6I H6I 118.2
C7I O1I C4I 119.3(10)
O1I C7I C8I 117.5(10)
O1I C7I H7I1 109.1
C8I C7I H7I1 106.6
O1I C7I H7I2 104.8
C8I C7I H7I2 111.2
H7I1 C7I H7I2 107.3
C9I C8I C7I 94.8(15)
C9I C8I H8I1 111.4
C7I C8I H8I1 115.5
C9I C8I H8I2 109.2
C7I C8I H8I2 114.1
H8I1 C8I H8I2 110.8
C8I C9I C10I 99.9(15)
C8I C9I H9I1 109.8
C10I C9I H9I1 114.7
C8I C9I H9I2 107.7
C10I C9I H9I2 113.7
H9I1 C9I H9I2 110.3
C9I C10I H108 106.4
C9I C10I H109 111.6
H108 C10I H109 109.5
C9I C10I H110 110.4
H108 C10I H110 109.5
H109 C10I H110 109.5
C2J C1J C6J 120.0
C2J C1J C25 119.7(7)
C6J C1J C25 120.3(7)
C3J C2J C1J 120.0
C3J C2J H2J 120.0
C1J C2J H2J 120.0
C2J C3J C4J 120.0
C2J C3J H3J 120.0
C4J C3J H3J 120.0
C5J C4J C3J 120.0
C5J C4J O1J 134.8(9)
C3J C4J O1J 105.0(9)
C4J C5J C6J 120.0
C4J C5J H5J 120.0
C6J C5J H5J 120.0
C5J C6J C1J 120.0
C5J C6J H6J 120.0
C1J C6J H6J 120.0
C7J O1J C4J 95.2(12)
O1J C7J C8J 91.5(13)
O1J C7J H7J1 110.7
C8J C7J H7J1 112.2
O1J C7J H7J2 113.1
C8J C7J H7J2 117.7
H7J1 C7J H7J2 110.4
C9J C8J C7J 109.6(14)
C9J C8J H8J1 89.5
C7J C8J H8J1 101.4
C9J C8J H8J2 124.9
C7J C8J H8J2 117.0
H8J1 C8J H8J2 107.7
C8J C9J C10J 104.3(16)
C8J C9J H9J1 112.5
C10J C9J H9J1 117.6
C8J C9J H9J2 98.0
C10J C9J H9J2 111.0
H9J1 C9J H9J2 111.6
C9J C10J H120 106.7
C9J C10J H130 108.7
H120 C10J H130 109.5
C9J C10J H140 113.0
H120 C10J H140 109.5
H130 C10J H140 109.5
C2M C1M C6M 120.0
C2M C1M C25 120.2(13)
C6M C1M C25 119.4(13)
C1M C2M C3M 120.0
C1M C2M H2M 120.0
C3M C2M H2M 120.0
C4M C3M C2M 120.0
C4M C3M H3M 120.0
C2M C3M H3M 120.0
C3M C4M C5M 120.0
C3M C4M O1M 125.3(16)
C5M C4M O1M 114.7(16)
C4M C5M C6M 120.0
C4M C5M H5M 120.0
C6M C5M H5M 120.0
C5M C6M C1M 120.0
C5M C6M H6M 120.0
C1M C6M H6M 120.0
C7M O1M C4M 104(2)
O1M C7M C8M 93(2)
O1M C7M H7M1 113.1
C8M C7M H7M1 113.1
O1M C7M H7M2 113.1
C8M C7M H7M2 113.1
H7M1 C7M H7M2 110.5
C9M C8M C7M 110(3)
C9M C8M H8M1 109.7
C7M C8M H8M1 109.7
C9M C8M H8M2 109.7
C7M C8M H8M2 109.7
H8M1 C8M H8M2 108.2
C8M C9M C10M 91(2)
C8M C9M H9M1 109.0
C10M C9M H9M1 116.8
C8M C9M H9M2 109.1
C10M C9M H9M2 116.2
H9M1 C9M H9M2 111.9
C9M C10M H101 109.5
C9M C10M H102 109.5
H101 C10M H102 109.5
C9M C10M H103 109.5
H101 C10M H103 109.5
H102 C10M H103 109.5
C2K C1K C6K 120.0
C2K C1K C28 123.1(8)
C6K C1K C28 116.9(8)
C3K C2K C1K 120.0
C3K C2K H2K 120.0
C1K C2K H2K 120.0
C2K C3K C4K 120.0
C2K C3K H3K 120.0
C4K C3K H3K 120.0
C3K C4K C5K 120.0
C3K C4K O1K 131.0(9)
C5K C4K O1K 108.8(9)
C6K C5K C4K 120.0
C6K C5K H5K 120.0
C4K C5K H5K 120.0
C5K C6K C1K 120.0
C5K C6K H6K 120.0
C1K C6K H6K 120.0
C4K O1K C7K 106.7(11)
O1K C7K C8K 98.0(12)
O1K C7K H7K1 112.2
C8K C7K H7K1 112.2
O1K C7K H7K2 112.2
C8K C7K H7K2 112.2
H7K1 C7K H7K2 109.8
C9K C8K C7K 103.9(13)
C9K C8K H8K1 111.0
C7K C8K H8K1 111.0
C9K C8K H8K2 111.0
C7K C8K H8K2 111.0
H8K1 C8K H8K2 109.0
C8K C9K C10K 111.5(14)
C8K C9K H9K1 109.3
C10K C9K H9K1 109.3
C8K C9K H9K2 109.3
C10K C9K H9K2 109.3
H9K1 C9K H9K2 108.0
C9K C10K H240 109.5
C9K C10K H340 109.5
H240 C10K H340 109.5
C9K C10K H440 109.5
H240 C10K H440 109.5
H340 C10K H440 109.5
C2N C1N C6N 120.0
C2N C1N C28 137.6(16)
C6N C1N C28 102.3(16)
C3N C2N C1N 120.0
C3N C2N H2N 120.0
C1N C2N H2N 120.0
C4N C3N C2N 120.0
C4N C3N H3N 120.0
C2N C3N H3N 120.0
C3N C4N C5N 120.0
C3N C4N O1N 116(2)
C5N C4N O1N 123(2)
C6N C5N C4N 120.0
C6N C5N H5N 120.0
C4N C5N H5N 120.0
C5N C6N C1N 120.0
C5N C6N H6N 120.0
C1N C6N H6N 120.0
C4N O1N C7N 139(2)
C8N C7N O1N 124(2)
C8N C7N H7N1 85.5
O1N C7N H7N1 103.8
C8N C7N H7N2 134.2
O1N C7N H7N2 96.4
H7N1 C7N H7N2 105.8
C7N C8N C9N 114.9(15)
C7N C8N H8N1 108.5
C9N C8N H8N1 108.5
C7N C8N H8N2 108.5
C9N C8N H8N2 108.5
H8N1 C8N H8N2 107.5
C10N C9N C8N 109.8(15)
C10N C9N H9N1 109.7
C8N C9N H9N1 109.7
C10N C9N H9N2 109.7
C8N C9N H9N2 109.7
H9N1 C9N H9N2 108.2
C9N C10N H10M 109.5
C9N C10N H10N 109.5
H10M C10N H10N 109.5
C9N C10N H10O 109.5
H10M C10N H10O 109.5
H10N C10N H10O 109.5
C2L C1L C6L 120.0
C2L C1L C29 115.4(15)
C6L C1L C29 121.5(15)
C1L C2L C3L 120.0
C1L C2L H2L 120.0
C3L C2L H2L 120.0
C2L C3L C4L 120.0
C2L C3L H3L 120.0
C4L C3L H3L 120.0
C5L C4L C3L 120.0
C5L C4L O1L 115.9(15)
C3L C4L O1L 124.0(15)
C4L C5L C6L 120.0
C4L C5L H5L 120.0
C6L C5L H5L 120.0
C5L C6L C1L 120.0
C5L C6L H6L 120.0
C1L C6L H6L 120.0
C7L O1L C4L 82.0(11)
C8L C7L O1L 106.8(17)
C8L C7L H7L1 110.4
O1L C7L H7L1 110.4
C8L C7L H7L2 110.4
O1L C7L H7L2 110.4
H7L1 C7L H7L2 108.6
C7L C8L C9L 106.0(14)
C7L C8L H8L1 110.5
C9L C8L H8L1 110.5
C7L C8L H8L2 110.5
C9L C8L H8L2 110.5
H8L1 C8L H8L2 108.7
C10L C9L C8L 112.3(15)
C10L C9L H9L1 109.2
C8L C9L H9L1 109.1
C10L C9L H9L2 109.1
C8L C9L H9L2 109.1
H9L1 C9L H9L2 107.9
C9L C10L H10Q 109.5
C9L C10L H10T 109.5
H10Q C10L H10T 109.5
C9L C10L H10U 109.5
H10Q C10L H10U 109.5
H10T C10L H10U 109.5
C2P C1P C6P 120.0
C2P C1P C29 120.5(15)
C6P C1P C29 116.3(15)
C1P C2P C3P 120.0
C1P C2P H2P 120.0
C3P C2P H2P 120.0
C4P C3P C2P 120.0
C4P C3P H3P 120.0
C2P C3P H3P 120.0
O1P C4P C3P 116(2)
O1P C4P C5P 124(2)
C3P C4P C5P 120.0
C6P C5P C4P 120.0
C6P C5P H5P 120.0
C4P C5P H5P 120.0
C5P C6P C1P 120.0
C5P C6P H6P 120.0
C1P C6P H6P 120.0
C4P O1P C7P 129(3)
C8P C7P O1P 132(2)
C8P C7P H7P1 104.2
O1P C7P H7P1 104.2
C8P C7P H7P2 104.2
O1P C7P H7P2 104.2
H7P1 C7P H7P2 105.5
C9P C8P C7P 121.1(18)
C9P C8P H8P1 107.0
C7P C8P H8P1 107.0
C9P C8P H8P2 107.0
C7P C8P H8P2 107.0
H8P1 C8P H8P2 106.8
C10P C9P C8P 117.3(19)
C10P C9P H9P1 108.0
C8P C9P H9P1 108.0
C10P C9P H9P2 108.0
C8P C9P H9P2 108.0
H9P1 C9P H9P2 107.2
C9P C10P H500 109.5
C9P C10P H501 109.5
H500 C10P H501 109.5
C9P C10P H502 109.5
H500 C10P H502 109.5
H501 C10P H502 109.5

loop_
_geom_bond_atom_site_label_1
_geom_bond_atom_site_label_2
_geom_bond_distance
C1 C6 1.382(9)
C1 C2 1.404(10)
C1 N1 1.455(8)
C2 N2 1.358(8)
C2 C3 1.416(9)
C3 C4 1.327(9)
C3 N3 1.394(9)
C4 C5 1.363(10)
C4 N4 1.396(9)
C5 N5 1.372(8)
C5 C6 1.420(9)
C6 N6 1.416(9)
N1 C7 1.380(10)
N1 C10 1.423(9)
N2 C14 1.399(10)
N2 C11 1.423(9)
N3 C15 1.375(9)
N3 C18 1.399(9)
N4 C22 1.380(9)
N4 C19 1.420(10)
N5 C23 1.403(8)
N5 C26 1.420(9)
N6 C30 1.381(9)
N6 C27 1.399(8)
C7 C8 1.392(10)
C7 C31 1.440(11)
C8 C9 1.398(11)
C8 C1A 1.477(11)
C9 C10 1.363(10)
C9 C1S 1.503(9)
C9 C1B 1.522(13)
C10 C11 1.445(10)
C11 C12 1.389(11)
C12 C13 1.359(11)
C12 C1C 1.464(10)
C13 C14 1.355(10)
C13 C1D 1.493(11)
C14 C15 1.482(11)
C15 C16 1.401(11)
C16 C17 1.460(10)
C16 C1E 1.461(10)
C17 C18 1.391(10)
C17 C1F 1.424(11)
C18 C19 1.478(9)
C19 C20 1.420(10)
C20 C21 1.419(10)
C20 C1G 1.450(11)
C21 C22 1.407(10)
C21 C1H 1.470(9)
C22 C23 1.458(10)
C23 C24 1.408(10)
C24 C25 1.412(10)
C24 C1I 1.451(10)
C25 C26 1.414(9)
C25 C1M 1.461(13)
C25 C1J 1.517(9)
C26 C27 1.412(9)
C27 C28 1.387(10)
C28 C29 1.447(10)
C28 C1N 1.488(16)
C28 C1K 1.536(10)
C29 C30 1.299(10)
C29 C1L 1.399(14)
C29 C1P 1.590(14)
C30 C31 1.534(9)
C31 C32 1.582(11)
C31 H31 1.0000
C32 C33 1.373(10)
C32 C37 1.402(10)
C33 C34 1.392(10)
C33 H33 0.9500
C34 C35 1.422(10)
C34 H34 0.9500
C35 C36 1.374(11)
C35 N7 1.495(11)
C36 C37 1.396(11)
C36 H36 0.9500
C37 H37 0.9500
N7 O1 1.202(9)
N7 O2 1.255(9)
C1A C2A 1.402(12)
C1A C6A 1.402(11)
C2A C3A 1.396(13)
C2A H2A 0.9500
C3A C4A 1.463(12)
C3A H3A 0.9500
C4A C5A 1.314(11)
C4A O1A 1.431(11)
C5A C6A 1.406(11)
C5A H5A 0.9500
C6A H6A 0.9500
O1A C7A 1.376(12)
C7A C8A 1.572(13)
C7A H7A1 0.9900
C7A H7A2 0.9900
C8A C9A 1.465(14)
C8A H8A1 0.9900
C8A H8A2 0.9900
C9A C10A 1.584(15)
C9A H9A1 0.9900
C9A H9A2 0.9900
C10A H10A 0.9800
C10A H10B 0.9800
C10A H10C 0.9800
C1B C2B 1.3900
C1B C6B 1.3900
C2B C3B 1.3900
C2B H2B 0.9500
C3B C4B 1.3900
C3B H3B 0.9500
C4B O1B 1.386(14)
C4B C5B 1.3900
C5B C6B 1.3900
C5B H5B 0.9500
C6B H6B 0.9500
O1B C7B 1.445(17)
C7B C8B 1.61(3)
C7B H7B1 0.9900
C7B H7B2 0.9900
C8B C9B 1.447(12)
C8B C7S 1.610(13)
C8B H8B1 1.0795
C8B H8B2 1.0658
C8B H8B3 0.9900
C8B H8B4 0.9900
C9B C10B 1.557(10)
C9B H9B1 0.9900
C9B H9B2 0.9899
C10B H10D 0.9800
C10B H10E 0.9800
C10B H10F 0.9801
C1S C2S 1.3900
C1S C6S 1.3900
C2S C3S 1.3900
C2S H2S 0.9500
C3S C4S 1.3900
C3S H3S 0.9500
C4S C5S 1.3900
C4S O1S 1.425(11)
C5S C6S 1.3900
C5S H5S 0.9500
C6S H6S 0.9500
O1S C7S 1.415(14)
C7S H7S1 0.9900
C7S H7S2 0.9900
C1C C2C 1.368(11)
C1C C6C 1.382(10)
C2C C3C 1.386(10)
C2C H2C 0.9500
C3C C4C 1.338(11)
C3C H3C 0.9500
C4C C5C 1.311(12)
C4C O1C 1.388(9)
C5C C6C 1.359(10)
C5C H5C 0.9500
C6C H6C 0.9500
O1C C7C 1.403(9)
C7C C8C 1.540(10)
C7C H7C1 0.9900
C7C H7C2 0.9900
C8C C9C 1.585(11)
C8C H8C1 0.9900
C8C H8C2 0.9900
C9C C10C 1.45(5)
C9C C11C 1.518(18)
C9C H9C1 0.8422
C9C H9C2 0.9822
C9C H9C3 1.0284
C9C H9C4 1.2143
C10C H9C1 0.7062
C10C H10G 0.9804
C10C H10H 0.9803
C10C H10I 0.9813
C11C H9C4 0.3791
C11C H11A 0.9803
C11C H11B 0.9814
C11C H11C 0.9810
C1D C6D 1.389(11)
C1D C2D 1.421(10)
C2D C3D 1.383(11)
C2D H2D 0.9500
C3D C4D 1.411(13)
C3D H3D 0.9500
C4D O1D 1.399(11)
C4D C5D 1.401(12)
C5D C6D 1.399(11)
C5D H5D 0.9500
C6D H6D 0.9500
O1D C7D 1.400(11)
C7D C8D 1.635(17)
C7D H7D1 0.9900
C7D H7D2 0.9900
C8D C9D 1.472(13)
C8D H8D1 0.9900
C8D H8D2 0.9900
C9D C10D 1.841(18)
C9D H9D1 0.9900
C9D H9D2 0.9900
C10D H10J 0.9801
C10D H10K 0.9800
C10D H10L 0.9800
C1E C2E 1.371(11)
C1E C6E 1.413(11)
C2E C3E 1.404(10)
C2E H2E 0.9500
C3E C4E 1.408(12)
C3E H3E 0.9500
C4E O1E 1.394(10)
C4E C5E 1.400(12)
C5E C6E 1.378(10)
C5E H5E 0.9500
C6E H6E 0.9500
O1E C7E 1.433(10)
C7E C8E 1.621(12)
C7E H7E1 0.9900
C7E H7E2 0.9900
C8E C9E 1.378(12)
C8E H8E1 0.9900
C8E H8E2 0.9900
C9E C10E 1.632(12)
C9E H9E1 0.9900
C9E H9E2 0.9900
C10E H10V 0.9800
C10E H10W 0.9800
C10E H10Z 0.9800
C1F C2F 1.419(11)
C1F C6F 1.421(11)
C2F C3F 1.385(14)
C2F H2F 0.9500
C3F C4F 1.332(19)
C3F H3F 0.9500
C4F C5F 1.412(17)
C4F O1F 1.453(15)
C5F C6F 1.365(11)
C5F H5F 0.9500
C6F H6F 0.9500
O1F C7F 1.377(12)
C7F C8F 1.655(17)
C7F H7F1 0.9900
C7F H7F2 0.9900
C7F H7F3 0.8928
C7F H7F4 1.0610
C8F C9F 1.667(16)
C8F H8F1 0.9900
C8F H8F2 0.9900
C9F C10F 1.602(16)
C9F H9F1 0.9900
C9F H9F2 0.9900
C9F H9F3 0.9900
C9F H9F4 0.9900
C8R H8R1 0.9900
C8R H8R2 0.9900
C10F H10P 0.9800
C10F H10R 0.9800
C10F H10S 0.9800
C1G C6G 1.395(11)
C1G C2G 1.419(11)
C2G C3G 1.408(10)
C2G H2G 0.9500
C3G C4G 1.363(11)
C3G H3G 0.9500
C4G O1G 1.365(10)
C4G C5G 1.407(11)
C5G C6G 1.366(10)
C5G H5G 0.9500
C6G H6G 0.9500
O1G C7G 1.409(9)
C7G C8G 1.533(10)
C7G H7G1 0.9900
C7G H7G2 0.9900
C8G C9G 1.65(2)
C8G C11G 1.73(2)
C8G H8G1 1.0086
C8G H8G2 0.9677
C8G H8G3 0.9703
C8G H8G4 1.0094
C9G C10G 1.60(2)
C9G H8G4 0.6555
C9G H9G1 0.9900
C9G H9G2 0.9900
C10G H111 0.9800
C10G H112 0.9800
C10G H113 0.9800
C11G C12G 1.69(3)
C11G H8G2 0.8526
C11G H11D 0.9900
C11G H11E 0.9900
C12G H12A 0.9800
C12G H12B 0.9800
C12G H12C 0.9800
C1H C2H 1.387(9)
C1H C6H 1.442(10)
C2H C3H 1.389(9)
C2H H2H 0.9500
C3H C4H 1.400(10)
C3H H3H 0.9500
C4H O1H 1.363(8)
C4H C5H 1.410(9)
C5H C6H 1.379(9)
C5H H5H 0.9500
C6H H6H 0.9500
O1H C7H 1.423(8)
C7H C8H 1.527(9)
C7H H7H1 0.9900
C7H H7H2 0.9900
C8H C9H 1.495(9)
C8H H8H1 0.9900
C8H H8H2 0.9900
C9H C10H 1.523(9)
C9H H9H1 0.9900
C9H H9H2 0.9900
C10H H105 0.9800
C10H H106 0.9800
C10H H107 0.9800
C1I C6I 1.358(10)
C1I C2I 1.428(11)
C2I C3I 1.412(9)
C2I H2I 0.9500
C3I C4I 1.319(11)
C3I H3I 0.9500
C4I C5I 1.377(12)
C4I O1I 1.416(9)
C5I C6I 1.400(9)
C5I H5I 0.9500
C6I H6I 0.9500
O1I C7I 1.317(11)
C7I C8I 1.712(14)
C7I H7I1 0.9900
C7I H7I2 0.9900
C8I C9I 1.117(19)
C8I H8I1 0.9900
C8I H8I2 0.9899
C9I C10I 1.851(17)
C9I H9I1 0.9900
C9I H9I2 0.9900
C10I H108 0.9801
C10I H109 0.9800
C10I H110 0.9800
C1J C2J 1.3900
C1J C6J 1.3900
C2J C3J 1.3900
C2J H2J 0.9500
C3J C4J 1.3900
C3J H3J 0.9500
C4J C5J 1.3900
C4J O1J 1.492(12)
C5J C6J 1.3900
C5J H5J 0.9500
C6J H6J 0.9500
O1J C7J 1.307(17)
C7J C8J 1.626(14)
C7J H7J1 0.9900
C7J H7J2 0.9901
C8J C9J 1.492(18)
C8J H8J1 0.9900
C8J H8J2 0.9900
C9J C10J 1.531(18)
C9J H9J1 0.9900
C9J H9J2 0.9900
C10J H120 0.9800
C10J H130 0.9800
C10J H140 0.9800
C1M C2M 1.3900
C1M C6M 1.3900
C2M C3M 1.3900
C2M H2M 0.9500
C3M C4M 1.3900
C3M H3M 0.9500
C4M C5M 1.3900
C4M O1M 1.46(2)
C5M C6M 1.3900
C5M H5M 0.9500
C6M H6M 0.9500
O1M C7M 1.45(3)
C7M C8M 1.75(4)
C7M H7M1 0.9900
C7M H7M2 0.9900
C8M C9M 1.484(18)
C8M H8M1 0.9900
C8M H8M2 0.9900
C9M C10M 1.589(19)
C9M H9M1 0.9900
C9M H9M2 0.9900
C10M H101 0.9800
C10M H102 0.9800
C10M H103 0.9800
C1K C2K 1.3900
C1K C6K 1.3900
C2K C3K 1.3900
C2K H2K 0.9500
C3K C4K 1.3900
C3K H3K 0.9500
C4K C5K 1.3900
C4K O1K 1.438(11)
C5K C6K 1.3900
C5K H5K 0.9500
C6K H6K 0.9500
O1K C7K 1.450(16)
C7K C8K 1.683(18)
C7K H7K1 0.9900
C7K H7K2 0.9900
C8K C9K 1.352(19)
C8K H8K1 0.9900
C8K H8K2 0.9900
C9K C10K 1.579(18)
C9K H9K1 0.9900
C9K H9K2 0.9900
C10K H240 0.9800
C10K H340 0.9800
C10K H440 0.9800
C1N C2N 1.3900
C1N C6N 1.3900
C2N C3N 1.3900
C2N H2N 0.9500
C3N C4N 1.3900
C3N H3N 0.9500
C4N C5N 1.3900
C4N O1N 1.44(2)
C5N C6N 1.3900
C5N H5N 0.9500
C6N H6N 0.9500
O1N C7N 1.76(3)
C7N C8N 1.496(10)
C7N H7N1 0.9900
C7N H7N2 0.9900
C8N C9N 1.512(10)
C8N H8N1 0.9900
C8N H8N2 0.9900
C9N C10N 1.505(10)
C9N H9N1 0.9900
C9N H9N2 0.9900
C10N H10M 0.9800
C10N H10N 0.9800
C10N H10O 0.9800
C1L C2L 1.3900
C1L C6L 1.3900
C2L C3L 1.3900
C2L H2L 0.9500
C3L C4L 1.3900
C3L H3L 0.9500
C4L C5L 1.3900
C4L O1L 1.604(15)
C5L C6L 1.3900
C5L H5L 0.9500
C6L H6L 0.9500
O1L C7L 1.536(17)
C7L C8L 1.514(17)
C7L H7L1 0.9900
C7L H7L2 0.9900
C8L C9L 1.657(17)
C8L H8L1 0.9900
C8L H8L2 0.9900
C9L C10L 1.496(16)
C9L H9L1 0.9900
C9L H9L2 0.9900
C10L H10Q 0.9800
C10L H10T 0.9800
C10L H10U 0.9800
C1P C2P 1.3900
C1P C6P 1.3900
C2P C3P 1.3900
C2P H2P 0.9500
C3P C4P 1.3900
C3P H3P 0.9500
C4P O1P 1.378(17)
C4P C5P 1.3900
C5P C6P 1.3900
C5P H5P 0.9500
C6P H6P 0.9500
O1P C7P 1.585(17)
C7P C8P 1.525(16)
C7P H7P1 0.9900
C7P H7P2 0.9900
C8P C9P 1.425(16)
C8P H8P1 0.9900
C8P H8P2 0.9900
C9P C10P 1.418(17)
C9P H9P1 0.9900
C9P H9P2 0.9900
C10P H500 0.9800
C10P H501 0.9800
C10P H502 0.9800

loop_
_geom_hbond_atom_site_label_D
_geom_hbond_atom_site_label_H
_geom_hbond_atom_site_label_A
_geom_hbond_distance_DH
_geom_hbond_distance_HA
_geom_hbond_distance_DA
_geom_hbond_angle_DHA
_geom_hbond_site_symmetry_A
C7A H7A1 O1I 0.99 2.54 3.531(14) 176.4 1_545
C7S H7S2 O1C 0.99 2.54 3.453(18) 153.1 .
C8E H8E1 O1J 0.99 2.54 3.323(16) 136.0 1_656

loop_
_geom_torsion_atom_site_label_1
_geom_torsion_atom_site_label_2
_geom_torsion_atom_site_label_3
_geom_torsion_atom_site_label_4
_geom_torsion
C6 C1 C2 N2 -172.5(7)
N1 C1 C2 N2 8.9(11)
C6 C1 C2 C3 -3.7(12)
N1 C1 C2 C3 177.7(7)
N2 C2 C3 C4 173.8(8)
C1 C2 C3 C4 4.2(13)
N2 C2 C3 N3 -8.9(12)
C1 C2 C3 N3 -178.5(7)
N3 C3 C4 C5 178.5(8)
C2 C3 C4 C5 -4.2(13)
N3 C3 C4 N4 -1.2(12)
C2 C3 C4 N4 176.1(8)
C3 C4 C5 N5 -168.7(7)
N4 C4 C5 N5 11.0(12)
C3 C4 C5 C6 3.5(13)
N4 C4 C5 C6 -176.8(7)
C2 C1 C6 N6 176.8(8)
N1 C1 C6 N6 -4.9(14)
C2 C1 C6 C5 3.2(12)
N1 C1 C6 C5 -178.5(8)
C4 C5 C6 C1 -3.0(12)
N5 C5 C6 C1 169.1(7)
C4 C5 C6 N6 -177.5(7)
N5 C5 C6 N6 -5.4(11)
C6 C1 N1 C7 -5.0(14)
C2 C1 N1 C7 173.5(8)
C6 C1 N1 C10 158.6(8)
C2 C1 N1 C10 -22.9(11)
C1 C2 N2 C14 176.7(8)
C3 C2 N2 C14 7.9(12)
C1 C2 N2 C11 9.0(13)
C3 C2 N2 C11 -159.8(8)
C4 C3 N3 C15 173.5(8)
C2 C3 N3 C15 -3.9(13)
C4 C3 N3 C18 11.5(13)
C2 C3 N3 C18 -165.9(7)
C3 C4 N4 C22 -178.1(8)
C5 C4 N4 C22 2.2(13)
C3 C4 N4 C19 -7.0(12)
C5 C4 N4 C19 173.3(8)
C4 C5 N5 C23 -11.5(12)
C6 C5 N5 C23 176.3(8)
C4 C5 N5 C26 165.6(8)
C6 C5 N5 C26 -6.6(12)
C1 C6 N6 C30 13.1(14)
C5 C6 N6 C30 -173.1(8)
C1 C6 N6 C27 -151.6(8)
C5 C6 N6 C27 22.2(11)
C10 N1 C7 C8 2.0(10)
C1 N1 C7 C8 167.8(7)
C10 N1 C7 C31 166.6(8)
C1 N1 C7 C31 -27.5(14)
N1 C7 C8 C9 -1.4(11)
C31 C7 C8 C9 -164.9(9)
N1 C7 C8 C1A 178.6(8)
C31 C7 C8 C1A 15.1(17)
C7 C8 C9 C10 0.3(11)
C1A C8 C9 C10 -179.7(9)
C7 C8 C9 C1S -173.1(8)
C1A C8 C9 C1S 6.8(16)
C7 C8 C9 C1B 171.4(10)
C1A C8 C9 C1B -8.6(17)
C8 C9 C10 N1 0.9(10)
C1S C9 C10 N1 173.8(8)
C1B C9 C10 N1 -169.0(12)
C8 C9 C10 C11 172.7(9)
C1S C9 C10 C11 -14.4(17)
C1B C9 C10 C11 2.8(19)
C7 N1 C10 C9 -1.8(10)
C1 N1 C10 C9 -167.6(7)
C7 N1 C10 C11 -175.0(7)
C1 N1 C10 C11 19.1(12)
C2 N2 C11 C12 169.3(7)
C14 N2 C11 C12 -0.3(9)
C2 N2 C11 C10 -13.6(11)
C14 N2 C11 C10 176.8(7)
C9 C10 C11 C12 5(2)
N1 C10 C11 C12 175.7(9)
C9 C10 C11 N2 -171.1(9)
N1 C10 C11 N2 0.0(11)
N2 C11 C12 C13 -2.4(10)
C10 C11 C12 C13 -178.2(10)
N2 C11 C12 C1C -178.1(8)
C10 C11 C12 C1C 6.1(19)
C11 C12 C13 C14 4.4(11)
C1C C12 C13 C14 -179.5(8)
C11 C12 C13 C1D -173.3(8)
C1C C12 C13 C1D 2.8(15)
C12 C13 C14 N2 -4.5(10)
C1D C13 C14 N2 173.3(8)
C12 C13 C14 C15 -173.5(10)
C1D C13 C14 C15 4.3(17)
C2 N2 C14 C13 -166.7(7)
C11 N2 C14 C13 2.8(9)
C2 N2 C14 C15 5.3(12)
C11 N2 C14 C15 174.8(7)
C3 N3 C15 C16 -165.3(8)
C18 N3 C15 C16 -0.9(10)
C3 N3 C15 C14 17.3(12)
C18 N3 C15 C14 -178.4(7)
C13 C14 C15 N3 150.9(10)
N2 C14 C15 N3 -17.5(11)
C13 C14 C15 C16 -25.6(19)
N2 C14 C15 C16 166.0(10)
N3 C15 C16 C17 -0.8(10)
C14 C15 C16 C17 175.9(9)
N3 C15 C16 C1E 162.1(8)
C14 C15 C16 C1E -21.2(17)
C15 C16 C17 C18 2.3(10)
C1E C16 C17 C18 -161.0(8)
C15 C16 C17 C1F 178.9(9)
C1E C16 C17 C1F 15.6(14)
C1F C17 C18 N3 -178.7(10)
C16 C17 C18 N3 -2.8(9)
C1F C17 C18 C19 -0.8(18)
C16 C17 C18 C19 175.1(9)
C15 N3 C18 C17 2.4(9)
C3 N3 C18 C17 166.3(8)
C15 N3 C18 C19 -176.0(7)
C3 N3 C18 C19 -12.2(11)
C22 N4 C19 C20 3.5(9)
C4 N4 C19 C20 -168.5(7)
C22 N4 C19 C18 177.6(7)
C4 N4 C19 C18 5.6(12)
C17 C18 C19 N4 -174.4(9)
N3 C18 C19 N4 3.5(10)
C17 C18 C19 C20 -2.9(17)
N3 C18 C19 C20 175.0(9)
N4 C19 C20 C21 0.1(9)
C18 C19 C20 C21 -172.1(8)
N4 C19 C20 C1G 177.9(9)
C18 C19 C20 C1G 5.6(17)
C19 C20 C21 C22 -3.6(10)
C1G C20 C21 C22 178.7(9)
C19 C20 C21 C1H 174.9(7)
C1G C20 C21 C1H -2.9(14)
C4 N4 C22 C21 166.2(8)
C19 N4 C22 C21 -5.5(9)
C4 N4 C22 C23 -14.7(12)
C19 N4 C22 C23 173.6(7)
C20 C21 C22 N4 5.4(9)
C1H C21 C22 N4 -172.9(8)
C20 C21 C22 C23 -173.3(10)
C1H C21 C22 C23 8.3(17)
C5 N5 C23 C24 173.3(7)
C26 N5 C23 C24 -4.1(9)
C5 N5 C23 C22 -1.3(11)
C26 N5 C23 C22 -178.8(7)
N4 C22 C23 N5 13.7(11)
C21 C22 C23 N5 -167.6(10)
N4 C22 C23 C24 -158.8(9)
C21 C22 C23 C24 20(2)
N5 C23 C24 C25 2.4(9)
C22 C23 C24 C25 175.3(9)
N5 C23 C24 C1I -177.4(8)
C22 C23 C24 C1I -4.5(17)
C23 C24 C25 C26 0.1(10)
C1I C24 C25 C26 179.9(8)
C23 C24 C25 C1M -152.7(12)
C1I C24 C25 C1M 27.0(17)
C23 C24 C25 C1J 167.9(7)
C1I C24 C25 C1J -12.3(14)
C24 C25 C26 C27 -176.8(10)
C1M C25 C26 C27 -19.3(17)
C1J C25 C26 C27 15.7(17)
C24 C25 C26 N5 -2.6(9)
C1M C25 C26 N5 154.9(10)
C1J C25 C26 N5 -170.1(7)
C5 N5 C26 C27 2.6(12)
C23 N5 C26 C27 -179.9(7)
C5 N5 C26 C25 -173.3(7)
C23 N5 C26 C25 4.1(9)
C30 N6 C27 C28 -2.4(10)
C6 N6 C27 C28 165.0(8)
C30 N6 C27 C26 165.5(7)
C6 N6 C27 C26 -27.0(12)
C25 C26 C27 C28 -8.5(19)
N5 C26 C27 C28 177.7(9)
C25 C26 C27 N6 -172.8(9)
N5 C26 C27 N6 13.3(11)
N6 C27 C28 C29 2.0(11)
C26 C27 C28 C29 -163.6(9)
N6 C27 C28 C1N 140.7(11)
C26 C27 C28 C1N -24.9(18)
N6 C27 C28 C1K -160.0(8)
C26 C27 C28 C1K 34.4(18)
C27 C28 C29 C30 -0.9(12)
C1N C28 C29 C30 -140.3(13)
C1K C28 C29 C30 162.0(9)
C27 C28 C29 C1L 174.4(13)
C1N C28 C29 C1L 35.0(19)
C1K C28 C29 C1L -22.7(18)
C27 C28 C29 C1P 175.9(13)
C1N C28 C29 C1P 36.5(19)
C1K C28 C29 C1P -21.2(18)
C1L C29 C30 N6 -174.8(16)
C28 C29 C30 N6 -0.7(12)
C1P C29 C30 N6 -177.3(12)
C1L C29 C30 C31 0(2)
C28 C29 C30 C31 173.7(9)
C1P C29 C30 C31 -3(2)
C27 N6 C30 C29 1.9(11)
C6 N6 C30 C29 -164.6(8)
C27 N6 C30 C31 -173.1(8)
C6 N6 C30 C31 20.4(14)
N1 C7 C31 C30 68.4(12)
C8 C7 C31 C30 -130.4(10)
N1 C7 C31 C32 -62.2(11)
C8 C7 C31 C32 99.0(12)
C29 C30 C31 C7 121.2(12)
N6 C30 C31 C7 -64.9(12)
C29 C30 C31 C32 -107.8(12)
N6 C30 C31 C32 66.1(12)
C7 C31 C32 C33 143.3(9)
C30 C31 C32 C33 12.2(14)
C7 C31 C32 C37 -39.1(12)
C30 C31 C32 C37 -170.3(8)
C37 C32 C33 C34 4.5(15)
C31 C32 C33 C34 -178.1(9)
C32 C33 C34 C35 -2.2(14)
C33 C34 C35 C36 -0.5(15)
C33 C34 C35 N7 179.6(9)
C34 C35 C36 C37 1.0(16)
N7 C35 C36 C37 -179.2(9)
C35 C36 C37 C32 1.2(16)
C33 C32 C37 C36 -4.0(15)
C31 C32 C37 C36 178.5(9)
C36 C35 N7 O1 179.3(11)
C34 C35 N7 O1 -0.8(16)
C36 C35 N7 O2 4.4(15)
C34 C35 N7 O2 -175.8(9)
C7 C8 C1A C2A 47.9(17)
C9 C8 C1A C2A -132.0(12)
C7 C8 C1A C6A -126.5(11)
C9 C8 C1A C6A 53.5(17)
C6A C1A C2A C3A -6(2)
C8 C1A C2A C3A 179.6(12)
C1A C2A C3A C4A -2(2)
C2A C3A C4A C5A 7(2)
C2A C3A C4A O1A -174.6(11)
O1A C4A C5A C6A 177.5(11)
C3A C4A C5A C6A -5(2)
C2A C1A C6A C5A 8.6(18)
C8 C1A C6A C5A -176.6(10)
C4A C5A C6A C1A -4(2)
C5A C4A O1A C7A -1(2)
C3A C4A O1A C7A -179.1(12)
C4A O1A C7A C8A -175.4(9)
O1A C7A C8A C9A -83.4(18)
C7A C8A C9A C10A -172.4(10)
C10 C9 C1B C2B -81.6(13)
C8 C9 C1B C2B 109.5(12)
C1S C9 C1B C2B 6(3)
C10 C9 C1B C6B 106.1(13)
C8 C9 C1B C6B -62.8(15)
C1S C9 C1B C6B -166(4)
C6B C1B C2B C3B 0.0
C9 C1B C2B C3B -172.7(13)
C1B C2B C3B C4B 0.0
C2B C3B C4B O1B -177.8(17)
C2B C3B C4B C5B 0.0
O1B C4B C5B C6B 178.1(15)
C3B C4B C5B C6B 0.0
C4B C5B C6B C1B 0.0
C2B C1B C6B C5B 0.0
C9 C1B C6B C5B 171.9(14)
C3B C4B O1B C7B -3(3)
C5B C4B O1B C7B 179.2(16)
C4B O1B C7B C8B 172.7(15)
O1B C7B C8B C9B 92.9(17)
O1B C7B C8B C7S -29.6(12)
C7S C8B C9B C10B -161.4(9)
C7B C8B C9B C10B 154.0(10)
C10 C9 C1S C2S -109.4(10)
C8 C9 C1S C2S 62.6(11)
C1B C9 C1S C2S 148(4)
C10 C9 C1S C6S 76.8(11)
C8 C9 C1S C6S -111.2(10)
C1B C9 C1S C6S -26(3)
C6S C1S C2S C3S 0.0
C9 C1S C2S C3S -173.9(9)
C1S C2S C3S C4S 0.0
C2S C3S C4S C5S 0.0
C2S C3S C4S O1S 179.8(9)
C3S C4S C5S C6S 0.0
O1S C4S C5S C6S -179.8(11)
C4S C5S C6S C1S 0.0
C2S C1S C6S C5S 0.0
C9 C1S C6S C5S 173.7(9)
C5S C4S O1S C7S -6.5(16)
C3S C4S O1S C7S 173.7(11)
C4S O1S C7S C8B 179.1(10)
C9B C8B C7S O1S -60.9(16)
C7B C8B C7S O1S 14.8(16)
C13 C12 C1C C2C -90.8(15)
C11 C12 C1C C2C 84.4(14)
C13 C12 C1C C6C 74.9(14)
C11 C12 C1C C6C -109.9(13)
C6C C1C C2C C3C 7.6(19)
C12 C1C C2C C3C 174.4(10)
C1C C2C C3C C4C -8(2)
C2C C3C C4C C5C 8.1(19)
C2C C3C C4C O1C -178.7(9)
C3C C4C C5C C6C -9(2)
O1C C4C C5C C6C 179.1(11)
C4C C5C C6C C1C 9(2)
C2C C1C C6C C5C -7.8(19)
C12 C1C C6C C5C -174.6(12)
C5C C4C O1C C7C -8.2(19)
C3C C4C O1C C7C 179.5(10)
C4C O1C C7C C8C -176.9(8)
O1C C7C C8C C9C -169.7(9)
C7C C8C C9C C10C 74(3)
C7C C8C C9C C11C -56.4(15)
C14 C13 C1D C6D -76.2(13)
C12 C13 C1D C6D 101.3(12)
C14 C13 C1D C2D 107.0(11)
C12 C13 C1D C2D -75.4(14)
C6D C1D C2D C3D 2.0(17)
C13 C1D C2D C3D 178.9(11)
C1D C2D C3D C4D -3.1(19)
C2D C3D C4D O1D -179.9(10)
C2D C3D C4D C5D 4.4(19)
O1D C4D C5D C6D -179.9(10)
C3D C4D C5D C6D -4.9(17)
C2D C1D C6D C5D -2.4(15)
C13 C1D C6D C5D -179.3(8)
C4D C5D C6D C1D 4.0(16)
C5D C4D O1D C7D 0.6(19)
C3D C4D O1D C7D -174.7(10)
C4D O1D C7D C8D 71.9(13)
O1D C7D C8D C9D 88.4(13)
C7D C8D C9D C10D -175.6(9)
C15 C16 C1E C2E 125.1(11)
C17 C16 C1E C2E -74.6(13)
C15 C16 C1E C6E -54.2(13)
C17 C16 C1E C6E 106.1(10)
C6E C1E C2E C3E -2.3(15)
C16 C1E C2E C3E 178.4(9)
C1E C2E C3E C4E 2.7(16)
C2E C3E C4E O1E 175.1(10)
C2E C3E C4E C5E 1.1(17)
O1E C4E C5E C6E -179.6(10)
C3E C4E C5E C6E -5.1(17)
C4E C5E C6E C1E 5.6(16)
C2E C1E C6E C5E -1.9(15)
C16 C1E C6E C5E 177.5(9)
C5E C4E O1E C7E 179.1(10)
C3E C4E O1E C7E 4.9(17)
C4E O1E C7E C8E -176.8(9)
O1E C7E C8E C9E -76.3(13)
C7E C8E C9E C10E 177.6(9)
C18 C17 C1F C2F -116.9(12)
C16 C17 C1F C2F 67.6(12)
C18 C17 C1F C6F 68.8(15)
C16 C17 C1F C6F -106.7(11)
C6F C1F C2F C3F 0.5(16)
C17 C1F C2F C3F -173.9(10)
C1F C2F C3F C4F 8(2)
C2F C3F C4F C5F -14(2)
C2F C3F C4F O1F -179.1(10)
C3F C4F C5F C6F 12(2)
O1F C4F C5F C6F -179.7(9)
C4F C5F C6F C1F -4.0(15)
C2F C1F C6F C5F -2.1(15)
C17 C1F C6F C5F 172.1(9)
C3F C4F O1F C7F -24(2)
C5F C4F O1F C7F 169.7(11)
C4F O1F C7F C8F -108.7(16)
O1F C7F C8F C9F 96(4)
C7F C8F C9F C10F 27(7)
C21 C20 C1G C6G 59.8(13)
C19 C20 C1G C6G -117.6(10)
C21 C20 C1G C2G -120.6(10)
C19 C20 C1G C2G 62.1(14)
C6G C1G C2G C3G -0.1(14)
C20 C1G C2G C3G -179.8(8)
C1G C2G C3G C4G 0.8(15)
C2G C3G C4G O1G -178.8(8)
C2G C3G C4G C5G 0.0(16)
C3G C4G C5G C6G -1.6(16)
O1G C4G C5G C6G 177.3(8)
C4G C5G C6G C1G 2.4(15)
C2G C1G C6G C5G -1.5(14)
C20 C1G C6G C5G 178.2(9)
C3G C4G O1G C7G -3.3(15)
C5G C4G O1G C7G 177.9(9)
C4G O1G C7G C8G 177.3(8)
O1G C7G C8G C9G 179.2(11)
O1G C7G C8G C11G 71.2(13)
C7G C8G C9G C10G 176.3(12)
C11G C8G C9G C10G -75.6(16)
C7G C8G C11G C12G 173.8(19)
C9G C8G C11G C12G 59(2)
C22 C21 C1H C2H -143.8(9)
C20 C21 C1H C2H 38.1(14)
C22 C21 C1H C6H 38.5(13)
C20 C21 C1H C6H -139.6(9)
C6H C1H C2H C3H -0.5(13)
C21 C1H C2H C3H -178.2(9)
C1H C2H C3H C4H 1.1(14)
C2H C3H C4H O1H -179.3(8)
C2H C3H C4H C5H -0.4(14)
O1H C4H C5H C6H 178.1(7)
C3H C4H C5H C6H -0.9(13)
C4H C5H C6H C1H 1.5(13)
C2H C1H C6H C5H -0.8(13)
C21 C1H C6H C5H 177.1(8)
C3H C4H O1H C7H -3.2(13)
C5H C4H O1H C7H 177.8(7)
C4H O1H C7H C8H 174.6(7)
O1H C7H C8H C9H -176.4(7)
C7H C8H C9H C10H 170.5(7)
C23 C24 C1I C6I -132.8(11)
C25 C24 C1I C6I 47.4(14)
C23 C24 C1I C2I 48.9(13)
C25 C24 C1I C2I -130.8(10)
C6I C1I C2I C3I 1.4(14)
C24 C1I C2I C3I 179.8(8)
C1I C2I C3I C4I 2.3(15)
C2I C3I C4I C5I -4.8(17)
C2I C3I C4I O1I 177.9(8)
C3I C4I C5I C6I 3.3(16)
O1I C4I C5I C6I -179.7(8)
C2I C1I C6I C5I -2.9(15)
C24 C1I C6I C5I 178.8(8)
C4I C5I C6I C1I 0.7(15)
C3I C4I O1I C7I 177.3(10)
C5I C4I O1I C7I 0.1(15)
C4I O1I C7I C8I -163.2(9)
O1I C7I C8I C9I -60.7(19)
C7I C8I C9I C10I 179.7(9)
C24 C25 C1J C2J 62.5(10)
C26 C25 C1J C2J -131.8(7)
C1M C25 C1J C2J -51.0(12)
C24 C25 C1J C6J -120.4(7)
C26 C25 C1J C6J 45.3(10)
C1M C25 C1J C6J 126.1(14)
C6J C1J C2J C3J 0.0
C25 C1J C2J C3J 177.1(7)
C1J C2J C3J C4J 0.0
C2J C3J C4J C5J 0.0
C2J C3J C4J O1J -176.2(8)
C3J C4J C5J C6J 0.0
O1J C4J C5J C6J 174.8(11)
C4J C5J C6J C1J 0.0
C2J C1J C6J C5J 0.0
C25 C1J C6J C5J -177.1(7)
C5J C4J O1J C7J 4.7(17)
C3J C4J O1J C7J 180.0(10)
C4J O1J C7J C8J -178.3(9)
O1J C7J C8J C9J 164.0(17)
C7J C8J C9J C10J 107(2)
C24 C25 C1M C2M 95.0(13)
C26 C25 C1M C2M -56.6(12)
C1J C25 C1M C2M -174.1(18)
C24 C25 C1M C6M -77.2(14)
C26 C25 C1M C6M 131.2(9)
C1J C25 C1M C6M 13.8(11)
C6M C1M C2M C3M 0.0
C25 C1M C2M C3M -172.1(12)
C1M C2M C3M C4M 0.0
C2M C3M C4M C5M 0.0
C2M C3M C4M O1M -178.2(16)
C3M C4M C5M C6M 0.0
O1M C4M C5M C6M 178.4(15)
C4M C5M C6M C1M 0.0
C2M C1M C6M C5M 0.0
C25 C1M C6M C5M 172.2(12)
C3M C4M O1M C7M 11(3)
C5M C4M O1M C7M -167.6(19)
C4M O1M C7M C8M 166.6(17)
O1M C7M C8M C9M 58(3)
C7M C8M C9M C10M -179(2)
C27 C28 C1K C2K 31.9(13)
C29 C28 C1K C2K -127.0(9)
C1N C28 C1K C2K 131.9(12)
C27 C28 C1K C6K -147.7(9)
C29 C28 C1K C6K 53.4(11)
C1N C28 C1K C6K -47.7(10)
C6K C1K C2K C3K 0.0
C28 C1K C2K C3K -179.6(8)
C1K C2K C3K C4K 0.0
C2K C3K C4K C5K 0.0
C2K C3K C4K O1K -175.3(10)
C3K C4K C5K C6K 0.0
O1K C4K C5K C6K 176.2(8)
C4K C5K C6K C1K 0.0
C2K C1K C6K C5K 0.0
C28 C1K C6K C5K 179.6(7)
C3K C4K O1K C7K -17.1(14)
C5K C4K O1K C7K 167.3(9)
C4K O1K C7K C8K -175.1(9)
O1K C7K C8K C9K 169.3(14)
C7K C8K C9K C10K 177.5(11)
C27 C28 C1N C2N -47(2)
C29 C28 C1N C2N 85.8(18)
C1K C28 C1N C2N -163(2)
C27 C28 C1N C6N 137.1(10)
C29 C28 C1N C6N -89.6(12)
C1K C28 C1N C6N 21.5(9)
C6N C1N C2N C3N 0.0
C28 C1N C2N C3N -174.8(19)
C1N C2N C3N C4N 0.0
C2N C3N C4N C5N 0.0
C2N C3N C4N O1N -174.4(18)
C3N C4N C5N C6N 0.0
O1N C4N C5N C6N 174.0(19)
C4N C5N C6N C1N 0.0
C2N C1N C6N C5N 0.0
C28 C1N C6N C5N 176.4(13)
C3N C4N O1N C7N 163(3)
C5N C4N O1N C7N -12(4)
C4N O1N C7N C8N -164(3)
O1N C7N C8N C9N 40(5)
C7N C8N C9N C10N -95(9)
C30 C29 C1L C2L -103.8(17)
C28 C29 C1L C2L 82.4(14)
C1P C29 C1L C2L -88(13)
C30 C29 C1L C6L 56(2)
C28 C29 C1L C6L -117.3(12)
C1P C29 C1L C6L 72(13)
C6L C1L C2L C3L 0.0
C29 C1L C2L C3L 160.6(19)
C1L C2L C3L C4L 0.0
C2L C3L C4L C5L 0.0
C2L C3L C4L O1L -176.3(15)
C3L C4L C5L C6L 0.0
O1L C4L C5L C6L 176.6(14)
C4L C5L C6L C1L 0.0
C2L C1L C6L C5L 0.0
C29 C1L C6L C5L -159(2)
C5L C4L O1L C7L 81.9(13)
C3L C4L O1L C7L -101.7(15)
C4L O1L C7L C8L 104(2)
O1L C7L C8L C9L -140.8(18)
C7L C8L C9L C10L -49(3)
C30 C29 C1P C2P -115.5(13)
C1L C29 C1P C2P 79(13)
C28 C29 C1P C2P 68.3(16)
C30 C29 C1P C6P 84.4(14)
C1L C29 C1P C6P -81(13)
C28 C29 C1P C6P -91.7(15)
C6P C1P C2P C3P 0.0
C29 C1P C2P C3P -159.3(16)
C1P C2P C3P C4P 0.0
C2P C3P C4P O1P -175.3(19)
C2P C3P C4P C5P 0.0
O1P C4P C5P C6P 175(2)
C3P C4P C5P C6P 0.0
C4P C5P C6P C1P 0.0
C2P C1P C6P C5P 0.0
C29 C1P C6P C5P 160.2(16)
C3P C4P O1P C7P -46(4)
C5P C4P O1P C7P 139(2)
C4P O1P C7P C8P -50(5)
O1P C7P C8P C9P -40(5)
C7P C8P C9P C10P 153(3)
